data_1574729
loop_
_publ_author_name
'Sievers, Robin'
'Hartmann, Nick'
'Riemann, Paulin S.'
'Streit, Tim-Niclas'
'Malischewski, Moritz'

_publ_section_title
;
 Stimulus-responsive metallocenes: a photo/thermal switch enabled by the
 perfluorinated Cp* ligand
;
_journal_issue 26
_journal_name_full 'Chemical Science'
_journal_page_first 11949
_journal_page_last 11953
_journal_paper_doi 10.1039/D5SC02784E
_journal_volume 16
_journal_year 2025
_chemical_formula_moiety 'C33 H32 Fe N P2, 2(C H2 Cl2), C10 F15'
_chemical_formula_sum 'C45 H36 Cl4 F15 Fe N P2'
_chemical_formula_weight 1135.34
_space_group_crystal_system monoclinic
_space_group_IT_number 7
_space_group_name_Hall 'P -2yc'
_space_group_name_H-M_alt 'P 1 c 1'
_atom_sites_solution_hydrogens geom
_atom_sites_solution_primary dual
_audit_creation_date 2025-04-02
_audit_creation_method
;
Olex2 1.5
(compiled 2024.02.16 svn.r378c4104 for OlexSys, GUI svn.r6928)
;
_audit_update_record
;
2025-04-03 deposited with the CCDC.	2025-05-27 downloaded from the CCDC.
;
_cell_angle_alpha 90
_cell_angle_beta 89.979(3)
_cell_angle_gamma 90
_cell_formula_units_Z 4
_cell_length_a 15.9310(9)
_cell_length_b 15.9306(11)
_cell_length_c 18.5289(13)
_cell_measurement_reflns_used 9966
_cell_measurement_temperature 100.00
_cell_measurement_theta_max 26.334
_cell_measurement_theta_min 2.199
_cell_volume 4702.5(5)
_computing_cell_refinement 'SAINT V8.40B (?, 2016)'
_computing_data_reduction 'SAINT V8.40B (?, 2016)'
_computing_molecular_graphics 'Olex2 1.5 (Dolomanov et al., 2009)'
_computing_publication_material 'Olex2 1.5 (Dolomanov et al., 2009)'
_computing_structure_refinement 'XL  (Sheldrick, 2008)'
_computing_structure_solution 'SHELXT 2018/2 (Sheldrick, 2018)'
_diffrn_ambient_temperature 100.00
_diffrn_measured_fraction_theta_full 0.999
_diffrn_measured_fraction_theta_max 0.997
_diffrn_measurement_device_type 'Bruker APEX-II CCD'
_diffrn_measurement_method '\f and \w scans'
_diffrn_radiation_type MoK\a
_diffrn_radiation_wavelength 0.71073
_diffrn_reflns_av_R_equivalents 0.0551
_diffrn_reflns_av_unetI/netI 0.0503
_diffrn_reflns_Laue_measured_fraction_full 0.999
_diffrn_reflns_Laue_measured_fraction_max 0.997
_diffrn_reflns_limit_h_max 19
_diffrn_reflns_limit_h_min -19
_diffrn_reflns_limit_k_max 19
_diffrn_reflns_limit_k_min -19
_diffrn_reflns_limit_l_max 23
_diffrn_reflns_limit_l_min -23
_diffrn_reflns_number 77532
_diffrn_reflns_point_group_measured_fraction_full 0.993
_diffrn_reflns_point_group_measured_fraction_max 0.988
_diffrn_reflns_theta_full 25.242
_diffrn_reflns_theta_max 26.391
_diffrn_reflns_theta_min 1.808
_diffrn_source_current 0.0
_diffrn_source_power 0.0
_diffrn_source_voltage 0.0
_diffrn_standards_number 0
_exptl_absorpt_coefficient_mu 0.711
_exptl_absorpt_correction_T_max 0.7454
_exptl_absorpt_correction_T_min 0.6262
_exptl_absorpt_correction_type multi-scan
_exptl_absorpt_process_details
;
SADABS-2016/2 (Bruker,2016/2) was used for absorption correction.
wR2(int) was 0.1110 before and 0.0574 after correction.
The Ratio of minimum to maximum transmission is 0.8401.
The \l/2 correction factor is Not present.
;
_exptl_crystal_colour orange
_exptl_crystal_colour_primary orange
_exptl_crystal_density_diffrn 1.604
_exptl_crystal_description block
_exptl_crystal_F_000 2288
_exptl_crystal_size_max 0.1
_exptl_crystal_size_mid 0.1
_exptl_crystal_size_min 0.1
_refine_diff_density_max 1.014
_refine_diff_density_min -0.890
_refine_diff_density_rms 0.094
_refine_ls_abs_structure_details
;
 Refined as an inversion twin.
;
_refine_ls_abs_structure_Flack 0.03(2)
_refine_ls_extinction_method none
_refine_ls_goodness_of_fit_ref 0.842
_refine_ls_hydrogen_treatment constr
_refine_ls_matrix_type full
_refine_ls_number_parameters 1327
_refine_ls_number_reflns 19069
_refine_ls_number_restraints 2
_refine_ls_restrained_S_all 0.842
_refine_ls_R_factor_all 0.0681
_refine_ls_R_factor_gt 0.0563
_refine_ls_shift/su_max 0.001
_refine_ls_shift/su_mean 0.000
_refine_ls_structure_factor_coef Fsqd
_refine_ls_weighting_details 'w=1/[\s^2^(Fo^2^)+(0.2000P)^2^] where P=(Fo^2^+2Fc^2^)/3'
_refine_ls_weighting_scheme calc
_refine_ls_wR_factor_gt 0.1714
_refine_ls_wR_factor_ref 0.1967
_reflns_Friedel_coverage 0.981
_reflns_Friedel_fraction_full 0.986
_reflns_Friedel_fraction_max 0.979
_reflns_number_gt 16515
_reflns_number_total 19069
_reflns_threshold_expression 'I > 2\s(I)'
_cod_data_source_file d5sc02784e2.cif
_cod_data_source_block mo_mm_rs_rsfcdppe_0m
_cod_depositor_comments 'Adding full bibliography for 1574729--1574731.cif.'
_cod_database_code 1574729
_shelx_shelxl_version_number 2019/1
_shelx_space_group_comment
;
The symmetry employed for this shelxl refinement is uniquely defined
by the following loop, which should always be used as a source of
symmetry information in preference to the above space-group names.
They are only intended as comments.
;
_shelx_estimated_absorpt_t_max 0.932
_shelx_estimated_absorpt_t_min 0.932
_olex2_refinement_description
;
1. Twinned data refinement
 Scales: 0.97(2)
 0.03(2)
2. Fixed Uiso
 At 1.2 times of:
  All C(H) groups, All C(H,H) groups, All C(H,H,H,H) groups
 At 1.5 times of:
  All C(H,H,H) groups
3. Others
 Fixed Sof: Cl00(0.5) Cl(0.5) F01B(0.6) F03G(0.6) F03H(0.6) F03R(0.6)
 F03T(0.6) Cl3(0.5) Cl4(0.5) F3(0.5) F4(0.5) F5(0.5) F2(0.5) F9(0.5) F7(0.5)
 F8(0.5) F10(0.5) F12(0.4) F11(0.4) F13(0.4) F14(0.4) F15(0.4) H1AA(0.5)
 H1AB(0.5) H1BC(0.5) H1BD(0.5) H2AA(0.5) H2AB(0.5) H2BC(0.5) H2BD(0.5)
4.a Secondary CH2 refined with riding coordinates:
 C021(H02A,H02B), C02H(H02O,H02P), C02S(H02F,H02G), C03A(H03A,H03B), C03N(H03C,
 H03D), C03U(H03F,H03G), C1(H1AA,H1AB), C1(H1BC,H1BD), C2(H2AA,H2AB), C2(H2BC,
 H2BD)
4.b Aromatic/amide H refined with riding coordinates:
 C00V(H00V), C00W(H00W), C00Z(H00Z), C010(H010), C011(H011), C014(H014),
 C015(H015), C017(H017), C019(H019), C01C(H01C), C01E(H01E), C01F(H01F),
 C01G(H01G), C01M(H01M), C01N(H01N), C01P(H01P), C01Q(H01Q), C01R(H01R),
 C01S(H01S), C01T(H01T), C01U(H01U), C01W(H01W), C020(H020), C022(H022),
 C024(H024), C026(H026), C028(H028), C029(H029), C02A(H02H), C02D(H02L),
 C02F(H02M), C02G(H02N), C02I(H02Q), C02K(H02R), C02L(H02S), C02O(H02X),
 C02T(H02T), C02U(H02U), C02V(H02V), C02W(H02W), C02Y(H02Y), C030(H030),
 C031(H031), C032(H032), C033(H033), C034(H034), C036(H036), C037(H037),
 C038(H038), C03E(H03E)
4.c Idealised Me refined as rotating group:
 C02B(H02I,H02J,H02K), C02P(H02C,H02D,H02E)
;
_olex2_submission_special_instructions 'No special instructions were received'

loop_
_space_group_symop_operation_xyz
'x, y, z'
'x, -y, z+1/2'

loop_
_atom_site_label
_atom_site_type_symbol
_atom_site_fract_x
_atom_site_fract_y
_atom_site_fract_z
_atom_site_U_iso_or_equiv
_atom_site_adp_type
_atom_site_occupancy
_atom_site_site_symmetry_order
_atom_site_calc_flag
_atom_site_refinement_flags_posn
_atom_site_refinement_flags_adp
_atom_site_refinement_flags_occupancy
_atom_site_disorder_assembly
_atom_site_disorder_group
Fe01 Fe 0.32079(5) 0.13409(5) 0.68054(5) 0.0180(2) Uani 1 1 d . . . . .
Fe02 Fe 0.82083(5) 0.63417(5) 0.42987(5) 0.0183(2) Uani 1 1 d . . . . .
P03 P 0.88055(10) 0.53731(11) 0.49658(9) 0.0192(3) Uani 1 1 d . . . . .
P04 P 0.86361(10) 0.55904(10) 0.33665(9) 0.0185(3) Uani 1 1 d . . . . .
P05 P 0.38057(10) 0.03720(11) 0.61384(9) 0.0189(3) Uani 1 1 d . . . . .
P06 P 0.36372(10) 0.05914(10) 0.77386(9) 0.0187(3) Uani 1 1 d . . . . .
Cl07 Cl 0.7421(2) 0.21108(18) 0.34828(18) 0.0705(8) Uani 1 1 d . . . . .
Cl08 Cl 0.2420(3) 0.28898(19) 0.26236(18) 0.0719(8) Uani 1 1 d . . . . .
Cl09 Cl 0.4879(2) 0.3552(3) 0.0649(2) 0.0865(12) Uani 1 1 d . . . . .
Cl0A Cl -0.0122(2) 0.1451(3) 0.5455(2) 0.0865(13) Uani 1 1 d . . . . .
Cl2 Cl 0.4691(4) 0.2545(3) 0.1951(3) 0.1169(19) Uani 1 1 d . . . . .
Cl1 Cl -0.0306(4) 0.2458(3) 0.4157(3) 0.1177(19) Uani 1 1 d . . . . .
F00D F 0.6782(3) 1.1167(3) 0.6412(3) 0.0444(12) Uani 1 1 d . . . . .
F00E F 0.1780(3) 0.6165(3) 0.4690(3) 0.0442(12) Uani 1 1 d . . . . .
F00F F 0.6727(3) 0.9741(3) 0.5800(4) 0.0509(14) Uani 1 1 d . . . . .
F00G F 0.1725(4) 0.4745(3) 0.5309(4) 0.0522(15) Uani 1 1 d . . . . .
F00H F 0.2483(5) 0.5610(4) 0.5915(3) 0.0616(17) Uani 1 1 d . . . . .
F00I F 0.7481(5) 1.0607(4) 0.5189(3) 0.0624(17) Uani 1 1 d . . . . .
Cl00 Cl 0.6435(5) 0.1600(7) 0.2315(6) 0.090(3) Uani 0.5 1 d . . P A 1
F00K F 0.7483(4) 1.1767(4) 0.7222(4) 0.064(2) Uani 1 1 d . . . . .
F00M F 0.2487(4) 0.6767(4) 0.3883(4) 0.066(2) Uani 1 1 d . . . . .
F00N F 0.7709(6) 0.9276(5) 0.5152(4) 0.085(3) Uani 1 1 d . . . . .
Cl Cl 0.1433(5) 0.3392(7) 0.3792(6) 0.087(3) Uani 0.5 1 d . . P B 1
F00Q F 0.2710(6) 0.4274(5) 0.5952(4) 0.086(3) Uani 1 1 d . . . . .
F00R F 1.0669(4) 0.9670(5) 0.7022(6) 0.082(3) Uani 1 1 d . . . . .
F00S F 0.8985(6) 0.8312(4) 0.5613(4) 0.080(2) Uani 1 1 d . . . . .
F00T F 0.3982(6) 0.3310(4) 0.5493(4) 0.080(2) Uani 1 1 d . . . . .
F00U F 0.5668(4) 0.4663(5) 0.4074(6) 0.080(3) Uani 1 1 d . . . . .
C00V C 0.2485(4) -0.0780(4) 0.6253(4) 0.0206(12) Uani 1 1 d . . . . .
H00V H 0.223015 -0.037575 0.656037 0.025 Uiso 1 1 calc R U . . .
C00W C 0.2541(4) 0.0663(4) 0.8911(4) 0.0223(13) Uani 1 1 d . . . . .
H00W H 0.279021 0.119539 0.899806 0.027 Uiso 1 1 calc R U . . .
N00X N 0.4239(4) 0.1943(3) 0.6787(3) 0.0214(11) Uani 1 1 d . . . . .
F00Y F 0.6681(6) 1.0715(6) 0.7480(5) 0.098(4) Uani 1 1 d . . . . .
C00Z C 0.3610(4) -0.1182(4) 0.5440(4) 0.0221(13) Uani 1 1 d . . . . .
H00Z H 0.412150 -0.105762 0.519975 0.026 Uiso 1 1 calc R U . . .
C010 C 0.7492(4) 0.4224(4) 0.4852(4) 0.0224(13) Uani 1 1 d . . . . .
H010 H 0.723795 0.462843 0.454519 0.027 Uiso 1 1 calc R U . . .
C011 C 0.1902(4) 0.0390(5) 0.9353(4) 0.0269(15) Uani 1 1 d . . . . .
H011 H 0.171502 0.073104 0.974154 0.032 Uiso 1 1 calc R U . . .
F012 F 0.1666(5) 0.5714(5) 0.3630(5) 0.090(3) Uani 1 1 d . . . . .
C013 C 0.4285(4) 0.0765(4) 0.5315(4) 0.0235(13) Uani 1 1 d . . . . .
C014 C 0.2577(4) 0.2510(4) 0.6775(4) 0.0256(14) Uani 1 1 d . . . . .
H014 H 0.282401 0.304840 0.683248 0.031 Uiso 1 1 calc R U . . .
C015 C 0.7547(4) 0.5666(4) 0.2197(4) 0.0226(13) Uani 1 1 d . . . . .
H015 H 0.779517 0.619943 0.211175 0.027 Uiso 1 1 calc R U . . .
C016 C 0.2830(4) 0.0171(4) 0.8335(4) 0.0206(12) Uani 1 1 d . . . . .
C017 C 0.8217(5) 0.3051(4) 0.5769(4) 0.0254(14) Uani 1 1 d . . . . .
H017 H 0.846050 0.265380 0.608871 0.030 Uiso 1 1 calc R U . . .
N018 N 0.9238(3) 0.6943(4) 0.4318(3) 0.0220(11) Uani 1 1 d . . . . .
C019 C 0.6902(4) 0.5385(5) 0.1749(4) 0.0261(14) Uani 1 1 d . . . . .
H019 H 0.671810 0.572512 0.135892 0.031 Uiso 1 1 calc R U . . .
C01A C 0.7951(4) 1.0424(5) 0.6861(4) 0.0250(14) Uani 1 1 d . . . . .
F01B F 1.0150(7) 0.9090(9) 0.5790(6) 0.052(3) Uani 0.6 1 d . . P C 2
C01C C 0.7106(4) 0.3437(5) 0.4949(4) 0.0243(13) Uani 1 1 d . . . . .
H01C H 0.660278 0.330450 0.469971 0.029 Uiso 1 1 calc R U . . .
C01D C 0.7832(4) 0.5170(4) 0.2773(4) 0.0209(12) Uani 1 1 d . . . . .
C01E C 0.8611(4) 0.3817(5) 0.5660(4) 0.0247(14) Uani 1 1 d . . . . .
H01E H 0.912661 0.393683 0.589536 0.030 Uiso 1 1 calc R U . . .
C01F C 0.2108(4) -0.1560(5) 0.6157(4) 0.0234(13) Uani 1 1 d . . . . .
H01F H 0.160619 -0.169481 0.640925 0.028 Uiso 1 1 calc R U . . .
C01G C 0.7574(4) 0.7500(5) 0.4331(4) 0.0287(15) Uani 1 1 d . . . . .
H01G H 0.782002 0.803910 0.427147 0.034 Uiso 1 1 calc R U . . .
C01H C 0.9287(5) 0.5764(4) 0.5790(4) 0.0236(13) Uani 1 1 d . . . . .
C01I C 0.9837(4) 0.7332(5) 0.4313(4) 0.0246(14) Uani 1 1 d . . . . .
C01J C 0.8880(5) 0.9564(5) 0.6300(4) 0.0301(16) Uani 1 1 d . . . . .
C01K C 0.3880(5) 0.4561(5) 0.4802(5) 0.0321(16) Uani 1 1 d . . . . .
C01L C 0.9354(4) 0.6122(4) 0.2739(3) 0.0197(12) Uani 1 1 d . . . . .
C01M C 0.7062(4) 0.6300(4) 0.4850(4) 0.0248(14) Uani 1 1 d . . . . .
H01M H 0.690442 0.588651 0.519366 0.030 Uiso 1 1 calc R U . . .
C01N C 0.2471(4) 0.2075(5) 0.6101(4) 0.0270(14) Uani 1 1 d . . . . .
H01N H 0.264241 0.226786 0.563810 0.032 Uiso 1 1 calc R U . . .
C01O C 0.4359(4) 0.1122(4) 0.8361(3) 0.0190(12) Uani 1 1 d . . . . .
C01P C 0.4270(4) 0.1996(4) 0.8455(4) 0.0239(13) Uani 1 1 d . . . . .
H01P H 0.385299 0.229688 0.819534 0.029 Uiso 1 1 calc R U . . .
C01Q C 0.7474(4) 0.7074(5) 0.5005(4) 0.0271(14) Uani 1 1 d . . . . .
H01Q H 0.764768 0.726792 0.546612 0.033 Uiso 1 1 calc R U . . .
C01R C 0.1923(4) 0.1253(4) 0.7019(4) 0.0235(14) Uani 1 1 d . . . . .
H01R H 0.166033 0.080275 0.726717 0.028 Uiso 1 1 calc R U . . .
C01S C 0.9973(5) 0.5703(5) 0.2347(4) 0.0278(15) Uani 1 1 d . . . . .
H01S H 1.002520 0.511118 0.239053 0.033 Uiso 1 1 calc R U . . .
C01T C 0.7469(5) 0.2856(5) 0.5415(4) 0.0270(14) Uani 1 1 d . . . . .
H01T H 0.720714 0.232763 0.549222 0.032 Uiso 1 1 calc R U . . .
C01U C 0.3771(4) 0.1049(4) 0.4765(4) 0.0240(13) Uani 1 1 d . . . . .
H01U H 0.318234 0.095414 0.478678 0.029 Uiso 1 1 calc R U . . .
C01V C 0.4831(4) 0.2340(5) 0.6790(4) 0.0251(14) Uani 1 1 d . . . . .
C01W C 0.6788(4) 0.4112(5) 0.2443(4) 0.0287(15) Uani 1 1 d . . . . .
H01W H 0.652299 0.358841 0.253386 0.034 Uiso 1 1 calc R U . . .
F01X F 0.4277(6) 0.4448(6) 0.6045(4) 0.083(2) Uani 1 1 d . . . . .
F01Y F 0.9271(6) 0.9446(6) 0.5060(4) 0.082(2) Uani 1 1 d . . . . .
C01Z C 0.2955(5) 0.5431(4) 0.4241(4) 0.0249(14) Uani 1 1 d . . . . .
C020 C 0.2066(4) 0.1309(4) 0.6256(4) 0.0254(14) Uani 1 1 d . . . . .
H020 H 0.191209 0.089575 0.591125 0.031 Uiso 1 1 calc R U . . .
C021 C 0.4655(4) -0.0072(4) 0.6689(4) 0.0218(13) Uani 1 1 d . . . . .
H02A H 0.490472 -0.056745 0.644881 0.026 Uiso 1 1 calc R U . . .
H02B H 0.510122 0.035008 0.677106 0.026 Uiso 1 1 calc R U . . .
C022 C 0.2467(5) -0.2143(5) 0.5690(4) 0.0286(15) Uani 1 1 d . . . . .
H022 H 0.219679 -0.266647 0.561104 0.034 Uiso 1 1 calc R U . . .
C023 C 0.3241(4) -0.0586(4) 0.5900(4) 0.0194(12) Uani 1 1 d . . . . .
C024 C 0.8774(4) 0.6057(4) 0.6342(4) 0.0249(14) Uani 1 1 d . . . . .
H024 H 0.818420 0.597109 0.631859 0.030 Uiso 1 1 calc R U . . .
F025 F 0.5109(5) 0.3964(9) 0.5263(6) 0.131(5) Uani 1 1 d . . . . .
C026 C 0.9811(5) 0.7419(5) 0.2175(4) 0.0273(14) Uani 1 1 d . . . . .
H026 H 0.975428 0.800822 0.211194 0.033 Uiso 1 1 calc R U . . .
C027 C 0.9192(5) 0.9732(5) 0.6993(4) 0.0282(15) Uani 1 1 d . . . . .
C028 C 0.9274(5) 0.6990(4) 0.2643(4) 0.0252(13) Uani 1 1 d . . . . .
H028 H 0.885069 0.728870 0.289676 0.030 Uiso 1 1 calc R U . . .
C029 C 0.3217(5) -0.1966(4) 0.5337(4) 0.0250(14) Uani 1 1 d . . . . .
H029 H 0.346394 -0.237203 0.502808 0.030 Uiso 1 1 calc R U . . .
C02A C 0.9125(5) 0.6480(5) 0.6937(4) 0.0293(15) Uani 1 1 d . . . . .
H02H H 0.877157 0.667678 0.731355 0.035 Uiso 1 1 calc R U . . .
C02B C 1.0586(5) 0.7850(5) 0.4258(5) 0.0347(17) Uani 1 1 d . . . . .
H02I H 1.091102 0.767937 0.383378 0.052 Uiso 1 1 calc R U . . .
H02J H 1.092807 0.777816 0.469316 0.052 Uiso 1 1 calc R U . . .
H02K H 1.042258 0.844015 0.421047 0.052 Uiso 1 1 calc R U . . .
C02C C 0.7231(5) 1.0995(5) 0.7000(5) 0.0332(16) Uani 1 1 d . . . . .
C02D C 0.6926(4) 0.6254(4) 0.4087(4) 0.0245(14) Uani 1 1 d . . . . .
H02L H 0.666441 0.580459 0.383579 0.029 Uiso 1 1 calc R U . . .
C02E C 0.8247(4) 0.4416(4) 0.5201(4) 0.0196(12) Uani 1 1 d . . . . .
C02F C 0.7252(4) 0.7002(5) 0.3772(4) 0.0260(14) Uani 1 1 d . . . . .
H02M H 0.725251 0.713861 0.327245 0.031 Uiso 1 1 calc R U . . .
C02G C 1.0139(4) 0.5891(5) 0.5839(4) 0.0258(14) Uani 1 1 d . . . . .
H02N H 1.049362 0.569228 0.546434 0.031 Uiso 1 1 calc R U . . .
C02H C 0.9655(4) 0.4923(5) 0.4416(4) 0.0243(13) Uani 1 1 d . . . . .
H02O H 1.010481 0.534159 0.433472 0.029 Uiso 1 1 calc R U . . .
H02P H 0.989980 0.442469 0.465519 0.029 Uiso 1 1 calc R U . . .
C02I C 1.0511(4) 0.6137(5) 0.1895(4) 0.0287(15) Uani 1 1 d . . . . .
H02Q H 1.094316 0.584470 0.164678 0.034 Uiso 1 1 calc R U . . .
C02J C 0.8623(5) 1.0255(4) 0.7346(4) 0.0256(14) Uani 1 1 d . . . . .
C02K C 0.9974(6) 0.6609(5) 0.6975(4) 0.0350(17) Uani 1 1 d . . . . .
H02R H 1.020666 0.690415 0.737295 0.042 Uiso 1 1 calc R U . . .
C02L C 0.7448(5) 0.4390(5) 0.2892(4) 0.0262(14) Uani 1 1 d . . . . .
H02S H 0.763309 0.404534 0.327852 0.031 Uiso 1 1 calc R U . . .
C02M C 0.3617(5) 0.5256(4) 0.3761(4) 0.0250(14) Uani 1 1 d . . . . .
C02N C 0.2235(5) 0.6002(5) 0.4109(4) 0.0323(16) Uani 1 1 d . . . . .
C02O C 0.6527(4) 0.4609(5) 0.1870(4) 0.0303(15) Uani 1 1 d . . . . .
H02X H 0.609273 0.441793 0.155915 0.036 Uiso 1 1 calc R U . . .
C02P C 0.5585(5) 0.2859(5) 0.6835(5) 0.0356(17) Uani 1 1 d . . . . .
H02C H 0.598636 0.268163 0.646449 0.053 Uiso 1 1 calc R U . . .
H02D H 0.583982 0.279459 0.731346 0.053 Uiso 1 1 calc R U . . .
H02E H 0.543444 0.344843 0.675818 0.053 Uiso 1 1 calc R U . . .
C02Q C 0.3121(5) 0.4979(5) 0.4881(4) 0.0305(16) Uani 1 1 d . . . . .
C02R C 0.8115(5) 0.9982(5) 0.6222(4) 0.0298(16) Uani 1 1 d . . . . .
C02S C 0.4241(4) -0.0325(4) 0.7408(4) 0.0229(13) Uani 1 1 d . . . . .
H02F H 0.467465 -0.048476 0.776461 0.027 Uiso 1 1 calc R U . . .
H02G H 0.386204 -0.080981 0.733392 0.027 Uiso 1 1 calc R U . . .
C02T C 0.2254(4) 0.2008(5) 0.7336(4) 0.0253(14) Uani 1 1 d . . . . .
H02T H 0.225384 0.214364 0.783540 0.030 Uiso 1 1 calc R U . . .
C02U C 0.4124(6) 0.1483(5) 0.4171(4) 0.0312(16) Uani 1 1 d . . . . .
H02U H 0.376855 0.168983 0.379968 0.037 Uiso 1 1 calc R U . . .
C02V C 0.4805(5) 0.2417(5) 0.8935(4) 0.0277(14) Uani 1 1 d . . . . .
H02V H 0.474039 0.300345 0.900999 0.033 Uiso 1 1 calc R U . . .
C02W C 0.4975(5) 0.0703(5) 0.8757(4) 0.0282(15) Uani 1 1 d . . . . .
H02W H 0.502510 0.011091 0.871638 0.034 Uiso 1 1 calc R U . . .
C02X C 0.4194(5) 0.4732(5) 0.4114(4) 0.0307(16) Uani 1 1 d . . . . .
C02Y C 0.2434(4) -0.0604(4) 0.8208(4) 0.0236(13) Uani 1 1 d . . . . .
H02Y H 0.260307 -0.093786 0.780835 0.028 Uiso 1 1 calc R U . . .
C02Z C 0.7522(7) 0.9907(6) 0.5598(5) 0.045(2) Uani 1 1 d . . . . .
C030 C 0.5140(4) 0.0891(5) 0.5263(4) 0.0269(14) Uani 1 1 d . . . . .
H030 H 0.549600 0.069152 0.563746 0.032 Uiso 1 1 calc R U . . .
C031 C 1.0494(5) 0.6309(5) 0.6431(4) 0.0319(17) Uani 1 1 d . . . . .
H031 H 1.108390 0.638645 0.645994 0.038 Uiso 1 1 calc R U . . .
C032 C 0.1792(4) -0.0887(5) 0.8665(4) 0.0285(15) Uani 1 1 d . . . . .
H032 H 0.154099 -0.142031 0.858659 0.034 Uiso 1 1 calc R U . . .
C033 C 0.5496(5) 0.1308(5) 0.4669(4) 0.0325(17) Uani 1 1 d . . . . .
H033 H 0.608650 0.138659 0.463780 0.039 Uiso 1 1 calc R U . . .
C034 C 0.5425(5) 0.1983(5) 0.9301(4) 0.0284(15) Uani 1 1 d . . . . .
H034 H 0.578989 0.227415 0.962009 0.034 Uiso 1 1 calc R U . . .
C035 C 0.2519(7) 0.4906(6) 0.5511(5) 0.048(2) Uani 1 1 d . . . . .
C036 C 1.0427(5) 0.6984(5) 0.1804(4) 0.0302(15) Uani 1 1 d . . . . .
H036 H 1.079202 0.727475 0.148527 0.036 Uiso 1 1 calc R U . . .
C037 C 0.1528(5) -0.0390(5) 0.9230(4) 0.0299(15) Uani 1 1 d . . . . .
H037 H 0.108854 -0.057886 0.953654 0.036 Uiso 1 1 calc R U . . .
C038 C 0.4969(5) 0.1606(5) 0.4125(4) 0.0316(16) Uani 1 1 d . . . . .
H038 H 0.519875 0.189445 0.372280 0.038 Uiso 1 1 calc R U . . .
C039 C 0.8648(7) 1.0521(5) 0.8110(5) 0.042(2) Uani 1 1 d . . . . .
C03A C 0.9238(4) 0.4678(4) 0.3700(4) 0.0246(14) Uani 1 1 d . . . . .
H03A H 0.885810 0.419363 0.377399 0.029 Uiso 1 1 calc R U . . .
H03B H 0.967059 0.451618 0.334220 0.029 Uiso 1 1 calc R U . . .
C03B C 0.4311(7) 0.4059(7) 0.5388(6) 0.055(3) Uani 1 1 d . . . . .
C03C C 0.9299(6) 0.9055(7) 0.5726(6) 0.051(3) Uani 1 1 d . . . . .
C03D C 0.3647(7) 0.5519(5) 0.2987(5) 0.042(2) Uani 1 1 d . . . . .
C03E C 0.5513(5) 0.1137(5) 0.9206(4) 0.0305(15) Uani 1 1 d . . . . .
H03E H 0.594831 0.084559 0.945074 0.037 Uiso 1 1 calc R U . . .
F03G F 1.0040(7) 0.8487(7) 0.7061(8) 0.053(3) Uani 0.6 1 d . . P D 2
F03H F 0.5035(7) 0.3483(7) 0.4042(8) 0.053(3) Uani 0.6 1 d . . P E 1
C03L C 0.9972(7) 0.9399(9) 0.7290(6) 0.059(3) Uani 1 1 d . . . . .
C03N C 0.4328(7) 0.3393(7) 0.1480(7) 0.057(3) Uani 1 1 d . . . . .
H03C H 0.438511 0.390202 0.178232 0.068 Uiso 1 1 calc R U . . .
H03D H 0.372394 0.331269 0.137538 0.068 Uiso 1 1 calc R U . . .
C03O C 0.4965(7) 0.4396(9) 0.3816(6) 0.060(3) Uani 1 1 d . . . . .
F03R F 0.4908(6) 0.4236(10) 0.3102(5) 0.065(3) Uani 0.6 1 d . . P E 1
F03T F 0.9912(6) 0.9233(10) 0.8009(5) 0.064(3) Uani 0.6 1 d . . P D 2
C03U C -0.0679(7) 0.1609(7) 0.4629(7) 0.059(3) Uani 1 1 d . . . . .
H03F H -0.062776 0.109958 0.432611 0.071 Uiso 1 1 calc R U . . .
H03G H -0.128155 0.169517 0.473654 0.071 Uiso 1 1 calc R U . . .
Cl3 Cl 0.1919(11) 0.3107(7) 0.4178(6) 0.129(5) Uani 0.5 1 d . . P B 2
Cl4 Cl 0.6923(10) 0.1891(7) 0.1933(6) 0.119(4) Uani 0.5 1 d . . P A 2
F1 F 0.8676(6) 0.9916(4) 0.8573(3) 0.068(2) Uani 1 1 d . . . . .
F3 F 0.7796(7) 1.0671(10) 0.8388(6) 0.053(3) Uani 0.5 1 d . . P F 1
F4 F 0.9045(9) 1.1146(8) 0.8324(6) 0.044(3) Uani 0.5 1 d . . P F 1
F5 F 0.9522(10) 1.0802(10) 0.8240(6) 0.056(3) Uani 0.5 1 d . . P F 2
F2 F 0.8285(12) 1.1221(8) 0.8233(6) 0.063(5) Uani 0.5 1 d . . P F 2
F6 F 0.3664(5) 0.4915(4) 0.2532(3) 0.068(2) Uani 1 1 d . . . . .
F9 F 0.4051(10) 0.6140(8) 0.2787(6) 0.045(3) Uani 0.5 1 d . . P G 2
F7 F 0.4546(10) 0.5792(10) 0.2869(7) 0.056(3) Uani 0.5 1 d . . P G 1
F8 F 0.3282(12) 0.6219(8) 0.2867(6) 0.062(4) Uani 0.5 1 d . . P G 1
F10 F 0.2803(8) 0.5668(10) 0.2714(6) 0.053(3) Uani 0.5 1 d . . P G 2
F12 F 0.5237(7) 0.5047(9) 0.3230(8) 0.046(3) Uani 0.4 1 d . . P E 2
F11 F 0.5121(12) 0.3778(11) 0.3586(19) 0.084(8) Uani 0.4 1 d . . P E 2
F13 F 1.0224(8) 1.0052(10) 0.7880(8) 0.050(4) Uani 0.4 1 d . . P D 1
F14 F 1.0116(13) 0.8767(13) 0.7528(19) 0.088(9) Uani 0.4 1 d . . P D 1
F15 F 1.0007(13) 0.8615(13) 0.6035(16) 0.080(8) Uani 0.4 1 d . . P C 1
C1 C 0.7411(13) 0.1457(14) 0.2739(13) 0.137(11) Uani 1 1 d . . . . .
H1AA H 0.747926 0.086432 0.288966 0.164 Uiso 0.5 1 calc R U P A 1
H1AB H 0.787348 0.160320 0.240510 0.164 Uiso 0.5 1 calc R U P A 1
H1BC H 0.711152 0.093369 0.287022 0.164 Uiso 0.5 1 calc R U P A 2
H1BD H 0.799702 0.130270 0.262088 0.164 Uiso 0.5 1 calc R U P A 2
C2 C 0.2434(13) 0.3515(13) 0.3380(12) 0.127(10) Uani 1 1 d . . . . .
H2AA H 0.252998 0.410856 0.324619 0.153 Uiso 0.5 1 calc R U P B 1
H2AB H 0.288488 0.333493 0.371355 0.153 Uiso 0.5 1 calc R U P B 1
H2BC H 0.216871 0.405768 0.325566 0.153 Uiso 0.5 1 calc R U P B 2
H2BD H 0.302705 0.363147 0.350380 0.153 Uiso 0.5 1 calc R U P B 2

loop_
_atom_site_aniso_label
_atom_site_aniso_U_11
_atom_site_aniso_U_22
_atom_site_aniso_U_33
_atom_site_aniso_U_23
_atom_site_aniso_U_13
_atom_site_aniso_U_12
Fe01 0.0172(4) 0.0178(5) 0.0188(4) 0.0004(3) -0.0013(3) 0.0007(3)
Fe02 0.0175(4) 0.0187(5) 0.0186(4) -0.0002(3) 0.0016(3) 0.0007(3)
P03 0.0162(7) 0.0212(8) 0.0201(8) 0.0008(6) 0.0011(6) 0.0004(6)
P04 0.0180(7) 0.0195(8) 0.0179(8) -0.0002(6) 0.0022(6) -0.0003(6)
P05 0.0154(7) 0.0219(8) 0.0194(8) -0.0006(6) -0.0007(6) 0.0005(6)
P06 0.0191(7) 0.0186(8) 0.0185(8) 0.0007(6) -0.0015(6) 0.0001(6)
Cl07 0.101(2) 0.0426(14) 0.0676(18) -0.0048(12) -0.0056(16) 0.0037(14)
Cl08 0.104(2) 0.0445(14) 0.0667(18) -0.0051(13) 0.0037(16) -0.0058(14)
Cl09 0.0618(17) 0.117(3) 0.081(2) -0.061(2) 0.0199(15) -0.0330(18)
Cl0A 0.0618(17) 0.116(3) 0.082(2) -0.061(2) -0.0210(16) 0.0343(18)
Cl2 0.152(4) 0.060(2) 0.139(4) -0.006(2) -0.061(4) 0.017(2)
Cl1 0.151(5) 0.063(2) 0.139(4) -0.002(2) 0.059(4) -0.014(3)
F00D 0.038(3) 0.038(3) 0.057(3) -0.011(2) -0.014(2) 0.016(2)
F00E 0.036(3) 0.041(3) 0.055(3) 0.012(2) 0.015(2) 0.016(2)
F00F 0.045(3) 0.033(3) 0.074(4) -0.006(2) -0.029(3) 0.000(2)
F00G 0.046(3) 0.038(3) 0.073(4) 0.005(3) 0.030(3) 0.003(2)
F00H 0.073(4) 0.067(4) 0.045(3) -0.016(3) 0.012(3) 0.020(3)
F00I 0.073(4) 0.071(4) 0.043(3) 0.016(3) -0.013(3) 0.020(3)
Cl00 0.059(4) 0.111(6) 0.099(6) -0.050(5) -0.027(4) 0.020(4)
F00K 0.058(3) 0.044(3) 0.092(5) -0.043(3) -0.033(3) 0.024(3)
F00M 0.063(4) 0.042(3) 0.093(5) 0.042(3) 0.039(3) 0.028(3)
F00N 0.100(6) 0.094(6) 0.063(4) -0.051(4) -0.047(4) 0.050(5)
Cl 0.060(4) 0.111(6) 0.089(6) -0.046(5) 0.031(4) -0.023(4)
F00Q 0.101(6) 0.089(5) 0.067(4) 0.054(4) 0.048(4) 0.055(5)
F00R 0.023(3) 0.064(4) 0.158(8) -0.033(5) 0.013(3) -0.003(3)
F00S 0.128(7) 0.048(4) 0.064(4) -0.033(3) -0.020(4) 0.016(4)
F00T 0.131(7) 0.045(3) 0.063(4) 0.035(3) 0.021(4) 0.012(4)
F00U 0.026(3) 0.063(4) 0.152(8) 0.027(5) -0.009(4) -0.004(3)
C00V 0.020(3) 0.020(3) 0.022(3) -0.004(2) 0.000(2) 0.002(2)
C00W 0.021(3) 0.023(3) 0.024(3) 0.001(3) -0.001(2) 0.004(2)
N00X 0.026(3) 0.018(3) 0.020(3) 0.002(2) -0.001(2) 0.002(2)
F00Y 0.093(6) 0.097(6) 0.104(6) 0.052(5) 0.077(5) 0.062(5)
C00Z 0.019(3) 0.025(3) 0.022(3) -0.003(3) 0.001(2) 0.002(2)
C010 0.020(3) 0.022(3) 0.025(3) 0.003(3) 0.000(2) 0.000(2)
C011 0.022(3) 0.033(4) 0.026(4) 0.009(3) -0.003(3) 0.006(3)
F012 0.084(5) 0.094(6) 0.092(5) -0.043(5) -0.063(5) 0.052(4)
C013 0.028(3) 0.026(3) 0.017(3) -0.002(2) 0.001(2) -0.001(3)
C014 0.024(3) 0.019(3) 0.033(4) 0.005(3) -0.003(3) 0.004(2)
C015 0.019(3) 0.025(3) 0.024(3) 0.000(3) 0.002(2) 0.006(2)
C016 0.017(3) 0.024(3) 0.021(3) 0.003(2) -0.005(2) -0.001(2)
C017 0.028(4) 0.018(3) 0.030(4) 0.001(3) -0.002(3) 0.002(2)
N018 0.020(3) 0.022(3) 0.023(3) -0.002(2) 0.002(2) 0.002(2)
C019 0.023(3) 0.033(4) 0.022(3) -0.006(3) 0.003(3) 0.004(3)
C01A 0.025(3) 0.026(3) 0.024(3) 0.000(3) -0.002(3) 0.000(3)
F01B 0.039(5) 0.073(8) 0.043(5) -0.021(5) -0.003(4) 0.036(6)
C01C 0.022(3) 0.028(3) 0.023(3) -0.001(3) 0.002(3) 0.000(3)
C01D 0.021(3) 0.022(3) 0.020(3) -0.004(2) 0.003(2) 0.001(2)
C01E 0.021(3) 0.029(3) 0.025(3) 0.005(3) -0.002(3) 0.002(3)
C01F 0.022(3) 0.029(3) 0.019(3) 0.003(3) 0.003(2) -0.003(3)
C01G 0.024(3) 0.025(4) 0.037(4) -0.005(3) 0.001(3) 0.001(3)
C01H 0.033(4) 0.020(3) 0.017(3) 0.003(2) 0.000(3) -0.001(3)
C01I 0.025(3) 0.024(3) 0.024(3) -0.003(3) -0.002(3) 0.000(3)
C01J 0.027(4) 0.031(4) 0.033(4) -0.006(3) -0.001(3) 0.003(3)
C01K 0.035(4) 0.024(4) 0.038(4) 0.007(3) 0.000(3) 0.000(3)
C01L 0.019(3) 0.025(3) 0.016(3) -0.005(2) 0.002(2) -0.006(2)
C01M 0.017(3) 0.024(3) 0.034(4) 0.007(3) 0.007(3) 0.003(2)
C01N 0.024(3) 0.029(4) 0.028(4) 0.006(3) -0.005(3) 0.009(3)
C01O 0.019(3) 0.023(3) 0.016(3) 0.003(2) -0.002(2) -0.002(2)
C01P 0.025(3) 0.026(3) 0.021(3) -0.001(3) -0.002(2) -0.002(3)
C01Q 0.022(3) 0.033(4) 0.026(3) -0.007(3) 0.005(3) 0.012(3)
C01R 0.018(3) 0.026(3) 0.027(4) 0.005(3) -0.002(2) 0.002(2)
C01S 0.030(4) 0.027(4) 0.027(4) -0.001(3) 0.002(3) -0.005(3)
C01T 0.030(3) 0.022(3) 0.030(4) 0.001(3) 0.002(3) -0.003(3)
C01U 0.024(3) 0.020(3) 0.028(3) -0.004(3) 0.001(3) -0.006(2)
C01V 0.023(3) 0.028(3) 0.024(3) 0.000(3) 0.002(2) 0.001(3)
C01W 0.024(3) 0.034(4) 0.028(4) -0.002(3) 0.005(3) -0.009(3)
F01X 0.112(7) 0.099(6) 0.039(4) 0.019(4) -0.019(4) 0.013(5)
F01Y 0.111(7) 0.098(6) 0.038(3) -0.012(3) 0.015(4) 0.021(5)
C01Z 0.027(3) 0.022(3) 0.025(3) 0.002(3) -0.003(3) 0.000(3)
C020 0.019(3) 0.023(3) 0.034(4) -0.006(3) -0.003(3) 0.001(2)
C021 0.018(3) 0.027(3) 0.020(3) -0.002(3) -0.001(2) 0.003(2)
C022 0.030(3) 0.024(4) 0.032(4) -0.004(3) -0.003(3) -0.001(3)
C023 0.018(3) 0.020(3) 0.020(3) -0.002(2) -0.002(2) 0.002(2)
C024 0.026(3) 0.026(4) 0.023(3) 0.006(3) -0.001(3) -0.004(3)
F025 0.056(5) 0.231(13) 0.107(7) 0.105(8) 0.030(5) 0.072(7)
C026 0.030(3) 0.029(4) 0.023(3) 0.004(3) 0.002(3) -0.005(3)
C027 0.029(4) 0.023(3) 0.032(4) 0.001(3) -0.004(3) -0.002(3)
C028 0.029(3) 0.025(3) 0.022(3) 0.000(3) 0.001(3) -0.002(3)
C029 0.030(4) 0.024(3) 0.022(3) -0.002(3) 0.000(3) 0.001(3)
C02A 0.041(4) 0.026(3) 0.021(3) 0.001(3) 0.001(3) -0.004(3)
C02B 0.023(4) 0.029(4) 0.051(5) 0.001(3) -0.001(3) -0.003(3)
C02C 0.038(4) 0.027(4) 0.035(4) -0.002(3) 0.005(3) 0.009(3)
C02D 0.015(3) 0.025(3) 0.034(4) -0.006(3) 0.000(3) 0.004(2)
C02E 0.020(3) 0.017(3) 0.022(3) 0.002(2) 0.001(2) 0.003(2)
C02F 0.026(3) 0.026(3) 0.026(3) 0.002(3) 0.002(3) 0.008(3)
C02G 0.022(3) 0.033(4) 0.022(3) 0.000(3) 0.001(3) -0.001(3)
C02H 0.019(3) 0.029(4) 0.024(3) 0.002(3) 0.001(2) 0.002(2)
C02I 0.022(3) 0.036(4) 0.029(4) -0.003(3) 0.007(3) 0.000(3)
C02J 0.033(4) 0.022(3) 0.022(3) 0.000(3) -0.006(3) -0.008(3)
C02K 0.049(5) 0.031(4) 0.025(4) -0.002(3) -0.009(3) -0.015(3)
C02L 0.028(3) 0.025(3) 0.025(4) 0.000(3) 0.008(3) -0.006(3)
C02M 0.035(4) 0.019(3) 0.021(3) 0.001(3) 0.004(3) -0.005(3)
C02N 0.039(4) 0.024(4) 0.034(4) 0.003(3) -0.005(3) 0.007(3)
C02O 0.018(3) 0.041(4) 0.032(4) -0.009(3) 0.001(3) -0.003(3)
C02P 0.023(4) 0.029(4) 0.054(5) -0.003(3) -0.001(3) -0.001(3)
C02Q 0.036(4) 0.028(4) 0.028(4) 0.005(3) 0.005(3) 0.004(3)
C02R 0.031(4) 0.025(4) 0.033(4) -0.005(3) -0.003(3) 0.003(3)
C02S 0.021(3) 0.024(3) 0.023(3) -0.002(3) -0.003(3) 0.004(2)
C02T 0.021(3) 0.030(4) 0.025(3) -0.004(3) -0.001(2) 0.006(3)
C02U 0.046(4) 0.028(4) 0.020(3) 0.000(3) -0.002(3) -0.005(3)
C02V 0.035(4) 0.027(4) 0.021(3) -0.001(3) 0.000(3) -0.009(3)
C02W 0.028(3) 0.026(4) 0.032(4) 0.001(3) -0.001(3) -0.002(3)
C02X 0.032(4) 0.023(3) 0.038(4) 0.000(3) 0.000(3) 0.000(3)
C02Y 0.026(3) 0.021(3) 0.023(3) -0.003(2) -0.006(3) -0.001(2)
C02Z 0.060(6) 0.039(5) 0.035(4) -0.011(4) -0.016(4) 0.020(4)
C030 0.022(3) 0.034(4) 0.025(3) 0.003(3) -0.001(3) -0.003(3)
C031 0.022(3) 0.043(5) 0.031(4) 0.001(3) -0.001(3) -0.012(3)
C032 0.021(3) 0.037(4) 0.027(4) 0.002(3) -0.005(3) -0.009(3)
C033 0.028(4) 0.040(4) 0.029(4) 0.000(3) 0.004(3) -0.013(3)
C034 0.026(3) 0.036(4) 0.024(3) -0.002(3) 0.001(3) -0.009(3)
C035 0.065(6) 0.042(5) 0.035(5) 0.014(4) 0.021(4) 0.023(4)
C036 0.028(4) 0.041(4) 0.021(3) 0.002(3) -0.001(3) -0.011(3)
C037 0.020(3) 0.041(4) 0.029(4) 0.006(3) 0.000(3) -0.007(3)
C038 0.045(4) 0.027(4) 0.023(3) 0.002(3) 0.010(3) -0.017(3)
C039 0.067(6) 0.029(4) 0.028(4) -0.001(3) -0.014(4) 0.005(4)
C03A 0.027(3) 0.025(3) 0.022(3) 0.001(3) 0.003(3) 0.006(3)
C03B 0.047(5) 0.061(6) 0.056(6) 0.028(5) 0.012(4) 0.022(5)
C03C 0.042(5) 0.060(6) 0.052(6) -0.030(5) -0.011(4) 0.014(4)
C03D 0.072(6) 0.028(4) 0.027(4) 0.001(3) 0.015(4) 0.006(4)
C03E 0.024(3) 0.043(4) 0.025(4) 0.001(3) -0.006(3) 0.001(3)
F03G 0.043(5) 0.037(5) 0.079(8) 0.014(5) -0.013(5) 0.012(4)
F03H 0.041(5) 0.036(5) 0.082(8) -0.007(5) 0.013(5) 0.013(4)
C03L 0.035(5) 0.100(10) 0.043(5) 0.006(6) -0.002(4) 0.013(5)
C03N 0.053(6) 0.048(6) 0.070(7) -0.019(5) 0.003(5) -0.001(5)
C03O 0.037(5) 0.092(9) 0.052(6) -0.007(6) -0.004(4) 0.027(5)
F03R 0.044(5) 0.116(11) 0.035(5) -0.020(6) 0.003(4) 0.030(6)
F03T 0.040(5) 0.120(11) 0.032(5) 0.020(6) -0.002(4) 0.025(6)
C03U 0.052(6) 0.051(6) 0.076(8) -0.023(5) -0.009(5) 0.004(5)
Cl3 0.202(13) 0.090(7) 0.094(7) -0.049(6) 0.046(8) -0.082(8)
Cl4 0.183(12) 0.081(6) 0.093(6) -0.038(5) -0.040(7) 0.068(7)
F1 0.132(7) 0.044(3) 0.028(3) 0.007(2) -0.008(3) -0.016(4)
F3 0.042(6) 0.089(10) 0.029(5) -0.016(6) 0.002(4) 0.009(6)
F4 0.061(8) 0.033(6) 0.039(6) -0.007(5) -0.021(6) -0.010(5)
F5 0.068(9) 0.068(9) 0.031(6) -0.001(6) -0.028(6) -0.026(7)
F2 0.128(15) 0.038(6) 0.024(6) -0.014(5) -0.010(7) 0.035(8)
F6 0.128(6) 0.047(3) 0.028(3) -0.007(2) 0.006(3) -0.014(4)
F9 0.063(8) 0.037(6) 0.033(6) 0.003(5) 0.020(5) -0.021(6)
F7 0.066(9) 0.062(8) 0.040(6) 0.001(6) 0.025(6) -0.025(7)
F8 0.114(13) 0.040(7) 0.032(6) 0.009(5) 0.006(7) 0.041(8)
F10 0.049(6) 0.082(9) 0.028(5) 0.020(6) -0.002(5) 0.007(6)
F12 0.025(6) 0.056(8) 0.057(8) 0.027(7) 0.020(5) 0.019(5)
F11 0.054(11) 0.037(9) 0.16(3) -0.003(12) 0.064(15) 0.007(8)
F13 0.031(6) 0.061(9) 0.058(8) -0.026(7) -0.025(6) 0.020(6)
F14 0.060(12) 0.052(11) 0.15(3) -0.007(14) -0.070(15) 0.018(9)
F15 0.046(10) 0.059(12) 0.13(2) -0.044(13) -0.038(12) 0.031(9)
C1 0.116(14) 0.131(16) 0.16(2) -0.107(16) -0.064(14) 0.077(13)
C2 0.120(15) 0.120(15) 0.142(18) -0.088(14) 0.050(13) -0.078(13)

loop_
_atom_type_symbol
_atom_type_description
_atom_type_scat_dispersion_real
_atom_type_scat_dispersion_imag
_atom_type_scat_source
C C 0.0033 0.0016 'International Tables Vol C Tables 4.2.6.8 and 6.1.1.4'
H H 0.0000 0.0000 'International Tables Vol C Tables 4.2.6.8 and 6.1.1.4'
Cl Cl 0.1484 0.1585 'International Tables Vol C Tables 4.2.6.8 and 6.1.1.4'
F F 0.0171 0.0103 'International Tables Vol C Tables 4.2.6.8 and 6.1.1.4'
Fe Fe 0.3463 0.8444 'International Tables Vol C Tables 4.2.6.8 and 6.1.1.4'
N N 0.0061 0.0033 'International Tables Vol C Tables 4.2.6.8 and 6.1.1.4'
P P 0.1023 0.0942 'International Tables Vol C Tables 4.2.6.8 and 6.1.1.4'

loop_
_geom_angle_atom_site_label_1
_geom_angle_atom_site_label_2
_geom_angle_atom_site_label_3
_geom_angle
_geom_angle_site_symmetry_1
_geom_angle_site_symmetry_3
_geom_angle_publ_flag
P05 Fe01 P06 85.77(7) . . ?
N00X Fe01 P05 88.28(18) . . ?
N00X Fe01 P06 91.12(17) . . ?
N00X Fe01 C014 88.0(3) . . ?
N00X Fe01 C01N 100.9(3) . . ?
N00X Fe01 C01R 152.0(3) . . ?
N00X Fe01 C020 139.2(3) . . ?
N00X Fe01 C02T 112.2(3) . . ?
C014 Fe01 P05 144.1(2) . . ?
C014 Fe01 P06 130.0(2) . . ?
C01N Fe01 P05 106.4(2) . . ?
C01N Fe01 P06 163.0(2) . . ?
C01N Fe01 C014 39.8(3) . . ?
C01R Fe01 P05 119.0(2) . . ?
C01R Fe01 P06 96.9(2) . . ?
C01R Fe01 C014 66.3(3) . . ?
C01R Fe01 C01N 67.0(3) . . ?
C01R Fe01 C02T 40.2(3) . . ?
C020 Fe01 P05 95.0(2) . . ?
C020 Fe01 P06 129.7(2) . . ?
C020 Fe01 C014 66.0(3) . . ?
C020 Fe01 C01N 39.3(3) . . ?
C020 Fe01 C01R 40.2(3) . . ?
C020 Fe01 C02T 67.0(3) . . ?
C02T Fe01 P05 159.1(2) . . ?
C02T Fe01 P06 97.5(2) . . ?
C02T Fe01 C014 39.1(3) . . ?
C02T Fe01 C01N 66.8(3) . . ?
P03 Fe02 P04 85.74(7) . . ?
N018 Fe02 P03 88.25(18) . . ?
N018 Fe02 P04 91.23(18) . . ?
N018 Fe02 C01G 88.4(3) . . ?
N018 Fe02 C01M 139.5(3) . . ?
N018 Fe02 C01Q 100.9(3) . . ?
N018 Fe02 C02D 152.1(3) . . ?
N018 Fe02 C02F 112.6(3) . . ?
C01G Fe02 P03 144.0(2) . . ?
C01G Fe02 P04 130.2(2) . . ?
C01G Fe02 C01Q 39.7(3) . . ?
C01M Fe02 P03 94.7(2) . . ?
C01M Fe02 P04 129.3(2) . . ?
C01M Fe02 C01G 66.1(3) . . ?
C01M Fe02 C01Q 39.7(3) . . ?
C01Q Fe02 P03 106.3(2) . . ?
C01Q Fe02 P04 163.0(2) . . ?
C02D Fe02 P03 118.9(2) . . ?
C02D Fe02 P04 96.8(2) . . ?
C02D Fe02 C01G 66.0(3) . . ?
C02D Fe02 C01M 40.1(3) . . ?
C02D Fe02 C01Q 67.0(3) . . ?
C02D Fe02 C02F 39.9(3) . . ?
C02F Fe02 P03 158.8(2) . . ?
C02F Fe02 P04 97.6(2) . . ?
C02F Fe02 C01G 39.0(3) . . ?
C02F Fe02 C01M 67.0(3) . . ?
C02F Fe02 C01Q 66.9(3) . . ?
C01H P03 Fe02 114.5(2) . . ?
C01H P03 C02H 106.8(3) . . ?
C02E P03 Fe02 120.8(2) . . ?
C02E P03 C01H 107.0(3) . . ?
C02E P03 C02H 99.5(3) . . ?
C02H P03 Fe02 106.3(2) . . ?
C01D P04 Fe02 117.1(2) . . ?
C01D P04 C01L 103.1(3) . . ?
C01D P04 C03A 106.1(3) . . ?
C01L P04 Fe02 115.9(2) . . ?
C01L P04 C03A 104.5(3) . . ?
C03A P04 Fe02 109.0(2) . . ?
C013 P05 Fe01 114.4(2) . . ?
C013 P05 C021 106.8(3) . . ?
C013 P05 C023 107.0(3) . . ?
C021 P05 Fe01 106.1(2) . . ?
C023 P05 Fe01 120.7(2) . . ?
C023 P05 C021 100.1(3) . . ?
C016 P06 Fe01 117.0(2) . . ?
C016 P06 C01O 103.3(3) . . ?
C016 P06 C02S 106.1(3) . . ?
C01O P06 Fe01 115.9(2) . . ?
C01O P06 C02S 104.2(3) . . ?
C02S P06 Fe01 109.1(2) . . ?
C01F C00V H00V 119.8 . . ?
C01F C00V C023 120.4(6) . . ?
C023 C00V H00V 119.8 . . ?
C011 C00W H00W 119.4 . . ?
C011 C00W C016 121.2(7) . . ?
C016 C00W H00W 119.4 . . ?
C01V N00X Fe01 176.2(6) . . ?
C023 C00Z H00Z 120.2 . . ?
C023 C00Z C029 119.7(6) . . ?
C029 C00Z H00Z 120.2 . . ?
C01C C010 H010 119.6 . . ?
C02E C010 H010 119.6 . . ?
C02E C010 C01C 120.7(6) . . ?
C00W C011 H011 120.0 . . ?
C00W C011 C037 120.0(7) . . ?
C037 C011 H011 120.0 . . ?
C01U C013 P05 118.8(5) . . ?
C030 C013 P05 121.6(5) . . ?
C030 C013 C01U 119.1(6) . . ?
Fe01 C014 H014 126.5 . . ?
C01N C014 Fe01 69.8(4) . . ?
C01N C014 H014 125.5 . . ?
C02T C014 Fe01 69.8(4) . . ?
C02T C014 H014 125.5 . . ?
C02T C014 C01N 109.0(6) . . ?
C019 C015 H015 119.7 . . ?
C019 C015 C01D 120.6(7) . . ?
C01D C015 H015 119.7 . . ?
C00W C016 P06 119.2(5) . . ?
C00W C016 C02Y 118.2(6) . . ?
C02Y C016 P06 122.5(5) . . ?
C01E C017 H017 119.5 . . ?
C01E C017 C01T 120.9(7) . . ?
C01T C017 H017 119.5 . . ?
C01I N018 Fe02 176.9(6) . . ?
C015 C019 H019 119.8 . . ?
C02O C019 C015 120.4(7) . . ?
C02O C019 H019 119.8 . . ?
C02J C01A C02C 125.9(7) . . ?
C02R C01A C02C 126.7(7) . . ?
C02R C01A C02J 107.4(6) . . ?
C010 C01C H01C 120.3 . . ?
C01T C01C C010 119.4(6) . . ?
C01T C01C H01C 120.3 . . ?
C015 C01D P04 118.7(5) . . ?
C02L C01D P04 122.7(5) . . ?
C02L C01D C015 118.5(6) . . ?
C017 C01E H01E 120.0 . . ?
C017 C01E C02E 120.0(6) . . ?
C02E C01E H01E 120.0 . . ?
C00V C01F H01F 120.1 . . ?
C022 C01F C00V 119.8(6) . . ?
C022 C01F H01F 120.1 . . ?
Fe02 C01G H01G 126.2 . . ?
C01Q C01G Fe02 70.2(4) . . ?
C01Q C01G H01G 125.2 . . ?
C02F C01G Fe02 70.0(4) . . ?
C02F C01G H01G 125.2 . . ?
C02F C01G C01Q 109.6(7) . . ?
C024 C01H P03 119.0(5) . . ?
C02G C01H P03 121.5(5) . . ?
C02G C01H C024 118.8(6) . . ?
N018 C01I C02B 176.0(8) . . ?
C027 C01J C03C 126.6(7) . . ?
C02R C01J C027 108.2(7) . . ?
C02R C01J C03C 125.1(7) . . ?
C02Q C01K C02X 108.3(7) . . ?
C02Q C01K C03B 125.0(8) . . ?
C02X C01K C03B 126.6(8) . . ?
C01S C01L P04 123.3(5) . . ?
C01S C01L C028 118.1(6) . . ?
C028 C01L P04 118.6(5) . . ?
Fe02 C01M H01M 125.4 . . ?
C01Q C01M Fe02 70.7(4) . . ?
C01Q C01M H01M 125.9 . . ?
C01Q C01M C02D 108.3(6) . . ?
C02D C01M Fe02 69.6(4) . . ?
C02D C01M H01M 125.9 . . ?
Fe01 C01N H01N 125.3 . . ?
C014 C01N Fe01 70.4(4) . . ?
C014 C01N H01N 126.5 . . ?
C020 C01N Fe01 69.4(4) . . ?
C020 C01N C014 107.0(7) . . ?
C020 C01N H01N 126.5 . . ?
C01P C01O P06 118.0(5) . . ?
C02W C01O P06 123.5(5) . . ?
C02W C01O C01P 118.5(6) . . ?
C01O C01P H01P 120.4 . . ?
C02V C01P C01O 119.3(7) . . ?
C02V C01P H01P 120.4 . . ?
Fe02 C01Q H01Q 125.2 . . ?
C01G C01Q Fe02 70.1(4) . . ?
C01G C01Q H01Q 126.7 . . ?
C01M C01Q Fe02 69.6(4) . . ?
C01M C01Q C01G 106.6(6) . . ?
C01M C01Q H01Q 126.7 . . ?
Fe01 C01R H01R 125.0 . . ?
C020 C01R Fe01 69.8(4) . . ?
C020 C01R H01R 126.5 . . ?
C020 C01R C02T 107.1(6) . . ?
C02T C01R Fe01 70.3(4) . . ?
C02T C01R H01R 126.5 . . ?
C01L C01S H01S 119.6 . . ?
C02I C01S C01L 120.9(7) . . ?
C02I C01S H01S 119.6 . . ?
C017 C01T H01T 120.1 . . ?
C01C C01T C017 119.8(7) . . ?
C01C C01T H01T 120.1 . . ?
C013 C01U H01U 120.1 . . ?
C013 C01U C02U 119.8(7) . . ?
C02U C01U H01U 120.1 . . ?
N00X C01V C02P 177.0(8) . . ?
C02L C01W H01W 120.2 . . ?
C02O C01W H01W 120.2 . . ?
C02O C01W C02L 119.7(7) . . ?
C02M C01Z C02N 126.6(7) . . ?
C02M C01Z C02Q 106.8(6) . . ?
C02Q C01Z C02N 126.6(7) . . ?
Fe01 C020 H020 124.8 . . ?
C01N C020 Fe01 71.3(4) . . ?
C01N C020 C01R 109.1(6) . . ?
C01N C020 H020 125.4 . . ?
C01R C020 Fe01 70.1(4) . . ?
C01R C020 H020 125.4 . . ?
P05 C021 H02A 110.7 . . ?
P05 C021 H02B 110.7 . . ?
H02A C021 H02B 108.8 . . ?
C02S C021 P05 105.4(4) . . ?
C02S C021 H02A 110.7 . . ?
C02S C021 H02B 110.7 . . ?
C01F C022 H022 119.7 . . ?
C029 C022 C01F 120.7(7) . . ?
C029 C022 H022 119.7 . . ?
C00V C023 P05 119.6(5) . . ?
C00V C023 C00Z 119.5(6) . . ?
C00Z C023 P05 120.4(5) . . ?
C01H C024 H024 119.9 . . ?
C01H C024 C02A 120.2(7) . . ?
C02A C024 H024 119.9 . . ?
C028 C026 H026 120.1 . . ?
C036 C026 H026 120.1 . . ?
C036 C026 C028 119.8(7) . . ?
C01J C027 C03L 125.3(8) . . ?
C02J C027 C01J 108.2(7) . . ?
C02J C027 C03L 126.5(8) . . ?
C01L C028 H028 119.8 . . ?
C026 C028 C01L 120.4(7) . . ?
C026 C028 H028 119.8 . . ?
C00Z C029 H029 120.1 . . ?
C022 C029 C00Z 119.9(7) . . ?
C022 C029 H029 120.1 . . ?
C024 C02A H02H 119.8 . . ?
C02K C02A C024 120.4(7) . . ?
C02K C02A H02H 119.8 . . ?
C01I C02B H02I 109.5 . . ?
C01I C02B H02J 109.5 . . ?
C01I C02B H02K 109.5 . . ?
H02I C02B H02J 109.5 . . ?
H02I C02B H02K 109.5 . . ?
H02J C02B H02K 109.5 . . ?
F00D C02C F00K 102.8(7) . . ?
F00D C02C C01A 113.4(7) . . ?
F00K C02C C01A 112.2(7) . . ?
F00Y C02C F00D 105.3(8) . . ?
F00Y C02C F00K 107.3(8) . . ?
F00Y C02C C01A 114.9(7) . . ?
Fe02 C02D H02L 124.9 . . ?
C01M C02D Fe02 70.3(4) . . ?
C01M C02D H02L 126.1 . . ?
C02F C02D Fe02 70.3(4) . . ?
C02F C02D C01M 107.8(6) . . ?
C02F C02D H02L 126.1 . . ?
C010 C02E P03 119.5(5) . . ?
C010 C02E C01E 119.1(6) . . ?
C01E C02E P03 120.8(5) . . ?
Fe02 C02F H02M 124.7 . . ?
C01G C02F Fe02 71.0(4) . . ?
C01G C02F C02D 107.7(6) . . ?
C01G C02F H02M 126.2 . . ?
C02D C02F Fe02 69.8(4) . . ?
C02D C02F H02M 126.2 . . ?
C01H C02G H02N 119.3 . . ?
C01H C02G C031 121.3(7) . . ?
C031 C02G H02N 119.3 . . ?
P03 C02H H02O 110.7 . . ?
P03 C02H H02P 110.7 . . ?
H02O C02H H02P 108.8 . . ?
C03A C02H P03 105.0(4) . . ?
C03A C02H H02O 110.7 . . ?
C03A C02H H02P 110.7 . . ?
C01S C02I H02Q 119.8 . . ?
C036 C02I C01S 120.5(7) . . ?
C036 C02I H02Q 119.8 . . ?
C01A C02J C039 124.9(7) . . ?
C027 C02J C01A 107.8(6) . . ?
C027 C02J C039 127.0(7) . . ?
C02A C02K H02R 120.0 . . ?
C02A C02K C031 120.0(7) . . ?
C031 C02K H02R 120.0 . . ?
C01D C02L C01W 120.7(7) . . ?
C01D C02L H02S 119.6 . . ?
C01W C02L H02S 119.6 . . ?
C01Z C02M C03D 125.1(7) . . ?
C02X C02M C01Z 108.3(6) . . ?
C02X C02M C03D 126.4(7) . . ?
F00E C02N F00M 103.7(7) . . ?
F00E C02N F012 103.6(8) . . ?
F00E C02N C01Z 114.2(7) . . ?
F00M C02N C01Z 112.0(7) . . ?
F012 C02N F00M 107.6(8) . . ?
F012 C02N C01Z 114.8(7) . . ?
C019 C02O H02X 120.0 . . ?
C01W C02O C019 120.0(7) . . ?
C01W C02O H02X 120.0 . . ?
C01V C02P H02C 109.5 . . ?
C01V C02P H02D 109.5 . . ?
C01V C02P H02E 109.5 . . ?
H02C C02P H02D 109.5 . . ?
H02C C02P H02E 109.5 . . ?
H02D C02P H02E 109.5 . . ?
C01K C02Q C01Z 108.6(7) . . ?
C01K C02Q C035 126.6(7) . . ?
C01Z C02Q C035 124.5(7) . . ?
C01A C02R C02Z 125.1(7) . . ?
C01J C02R C01A 108.3(7) . . ?
C01J C02R C02Z 126.3(7) . . ?
P06 C02S H02F 110.2 . . ?
P06 C02S H02G 110.2 . . ?
C021 C02S P06 107.6(5) . . ?
C021 C02S H02F 110.2 . . ?
C021 C02S H02G 110.2 . . ?
H02F C02S H02G 108.5 . . ?
Fe01 C02T H02T 124.8 . . ?
C014 C02T Fe01 71.2(4) . . ?
C014 C02T C01R 107.8(6) . . ?
C014 C02T H02T 126.1 . . ?
C01R C02T Fe01 69.5(4) . . ?
C01R C02T H02T 126.1 . . ?
C01U C02U H02U 119.7 . . ?
C038 C02U C01U 120.7(7) . . ?
C038 C02U H02U 119.7 . . ?
C01P C02V H02V 119.8 . . ?
C034 C02V C01P 120.4(7) . . ?
C034 C02V H02V 119.8 . . ?
C01O C02W H02W 119.5 . . ?
C03E C02W C01O 121.0(7) . . ?
C03E C02W H02W 119.5 . . ?
C01K C02X C02M 107.9(7) . . ?
C01K C02X C03O 125.4(8) . . ?
C02M C02X C03O 126.7(8) . . ?
C016 C02Y H02Y 119.7 . . ?
C032 C02Y C016 120.5(7) . . ?
C032 C02Y H02Y 119.7 . . ?
F00F C02Z F00I 105.9(7) . . ?
F00F C02Z C02R 113.2(8) . . ?
F00I C02Z C02R 113.4(8) . . ?
F00N C02Z F00F 103.5(9) . . ?
F00N C02Z F00I 106.6(8) . . ?
F00N C02Z C02R 113.4(7) . . ?
C013 C030 H030 119.3 . . ?
C013 C030 C033 121.4(7) . . ?
C033 C030 H030 119.3 . . ?
C02G C031 H031 120.3 . . ?
C02K C031 C02G 119.4(7) . . ?
C02K C031 H031 120.3 . . ?
C02Y C032 H032 120.1 . . ?
C037 C032 C02Y 119.8(7) . . ?
C037 C032 H032 120.1 . . ?
C030 C033 H033 120.6 . . ?
C038 C033 C030 118.9(7) . . ?
C038 C033 H033 120.6 . . ?
C02V C034 H034 119.9 . . ?
C03E C034 C02V 120.2(7) . . ?
C03E C034 H034 119.9 . . ?
F00G C035 F00H 105.9(7) . . ?
F00G C035 C02Q 113.3(8) . . ?
F00H C035 C02Q 113.0(9) . . ?
F00Q C035 F00G 104.1(9) . . ?
F00Q C035 F00H 107.3(9) . . ?
F00Q C035 C02Q 112.6(7) . . ?
C026 C036 H036 119.9 . . ?
C02I C036 C026 120.2(7) . . ?
C02I C036 H036 119.9 . . ?
C011 C037 H037 119.8 . . ?
C032 C037 C011 120.3(7) . . ?
C032 C037 H037 119.8 . . ?
C02U C038 C033 120.2(7) . . ?
C02U C038 H038 119.9 . . ?
C033 C038 H038 119.9 . . ?
C02J C039 F5 105.6(9) . . ?
F1 C039 C02J 115.1(7) . . ?
F1 C039 F3 85.4(10) . . ?
F1 C039 F5 94.9(9) . . ?
F3 C039 C02J 110.8(8) . . ?
F4 C039 C02J 123.3(10) . . ?
F4 C039 F1 111.5(9) . . ?
F4 C039 F3 103.1(11) . . ?
F2 C039 C02J 114.1(8) . . ?
F2 C039 F1 123.3(11) . . ?
F2 C039 F5 97.6(13) . . ?
P04 C03A H03A 110.0 . . ?
P04 C03A H03B 110.0 . . ?
C02H C03A P04 108.3(5) . . ?
C02H C03A H03A 110.0 . . ?
C02H C03A H03B 110.0 . . ?
H03A C03A H03B 108.4 . . ?
F00T C03B C01K 113.9(10) . . ?
F00T C03B F01X 105.2(9) . . ?
F01X C03B C01K 112.4(8) . . ?
F025 C03B F00T 108.1(11) . . ?
F025 C03B C01K 112.2(8) . . ?
F025 C03B F01X 104.4(12) . . ?
F00S C03C F01B 115.7(10) . . ?
F00S C03C C01J 115.8(10) . . ?
F00S C03C F01Y 104.7(8) . . ?
F00S C03C F15 85.5(11) . . ?
F01B C03C C01J 111.2(8) . . ?
F01B C03C F01Y 95.3(11) . . ?
F01Y C03C C01J 112.0(8) . . ?
F01Y C03C F15 126.7(16) . . ?
F15 C03C C01J 109.2(13) . . ?
C02M C03D F7 104.4(9) . . ?
F6 C03D C02M 114.9(7) . . ?
F6 C03D F7 95.8(9) . . ?
F6 C03D F10 85.0(10) . . ?
F9 C03D C02M 121.9(10) . . ?
F9 C03D F6 113.1(9) . . ?
F9 C03D F10 104.2(11) . . ?
F8 C03D C02M 113.4(9) . . ?
F8 C03D F6 123.5(11) . . ?
F8 C03D F7 98.9(13) . . ?
F10 C03D C02M 110.5(8) . . ?
C02W C03E H03E 119.7 . . ?
C034 C03E C02W 120.5(7) . . ?
C034 C03E H03E 119.7 . . ?
F00R C03L C027 117.8(11) . . ?
F00R C03L F03G 98.7(9) . . ?
F00R C03L F03T 120.1(11) . . ?
F00R C03L F13 79.9(10) . . ?
C027 C03L F03G 107.6(9) . . ?
C027 C03L F13 103.9(10) . . ?
F03T C03L C027 112.3(9) . . ?
F03T C03L F03G 95.4(12) . . ?
F14 C03L F00R 106.0(17) . . ?
F14 C03L C027 130.4(15) . . ?
F14 C03L F13 105.7(18) . . ?
Cl09 C03N H03C 109.1 . . ?
Cl09 C03N H03D 109.1 . . ?
Cl2 C03N Cl09 112.7(7) . . ?
Cl2 C03N H03C 109.1 . . ?
Cl2 C03N H03D 109.1 . . ?
H03C C03N H03D 107.8 . . ?
F00U C03O C02X 118.2(10) . . ?
F00U C03O F03H 98.6(9) . . ?
F00U C03O F03R 119.0(11) . . ?
F00U C03O F12 78.4(10) . . ?
C02X C03O F03H 108.1(10) . . ?
C02X C03O F12 104.7(9) . . ?
F03R C03O C02X 112.7(9) . . ?
F03R C03O F03H 95.4(12) . . ?
F11 C03O F00U 104.1(16) . . ?
F11 C03O C02X 132.0(15) . . ?
F11 C03O F12 105.2(18) . . ?
Cl0A C03U H03F 109.2 . . ?
Cl0A C03U H03G 109.2 . . ?
Cl1 C03U Cl0A 112.0(7) . . ?
Cl1 C03U H03F 109.2 . . ?
Cl1 C03U H03G 109.2 . . ?
H03F C03U H03G 107.9 . . ?
Cl07 C1 Cl00 106.7(9) . . ?
Cl07 C1 Cl4 115.4(10) . . ?
Cl07 C1 H1AA 110.4 . . ?
Cl07 C1 H1AB 110.4 . . ?
Cl07 C1 H1BC 108.4 . . ?
Cl07 C1 H1BD 108.4 . . ?
Cl00 C1 H1AA 110.4 . . ?
Cl00 C1 H1AB 110.4 . . ?
Cl4 C1 H1BC 108.4 . . ?
Cl4 C1 H1BD 108.4 . . ?
H1AA C1 H1AB 108.6 . . ?
H1BC C1 H1BD 107.5 . . ?
Cl08 C2 Cl 105.9(8) . . ?
Cl08 C2 Cl3 116.9(9) . . ?
Cl08 C2 H2AA 110.5 . . ?
Cl08 C2 H2AB 110.5 . . ?
Cl08 C2 H2BC 108.1 . . ?
Cl08 C2 H2BD 108.1 . . ?
Cl C2 H2AA 110.6 . . ?
Cl C2 H2AB 110.5 . . ?
Cl3 C2 H2BC 108.1 . . ?
Cl3 C2 H2BD 108.1 . . ?
H2AA C2 H2AB 108.7 . . ?
H2BC C2 H2BD 107.3 . . ?

loop_
_geom_bond_atom_site_label_1
_geom_bond_atom_site_label_2
_geom_bond_distance
_geom_bond_site_symmetry_2
_geom_bond_publ_flag
Fe01 P05 2.1945(19) . ?
Fe01 P06 2.2100(18) . ?
Fe01 N00X 1.902(6) . ?
Fe01 C014 2.117(7) . ?
Fe01 C01N 2.110(7) . ?
Fe01 C01R 2.089(7) . ?
Fe01 C020 2.085(7) . ?
Fe01 C02T 2.099(7) . ?
Fe02 P03 2.1943(19) . ?
Fe02 P04 2.2089(19) . ?
Fe02 N018 1.901(6) . ?
Fe02 C01G 2.106(7) . ?
Fe02 C01M 2.094(7) . ?
Fe02 C01Q 2.108(7) . ?
Fe02 C02D 2.085(7) . ?
Fe02 C02F 2.093(7) . ?
P03 C01H 1.819(7) . ?
P03 C02E 1.819(7) . ?
P03 C02H 1.839(7) . ?
P04 C01D 1.817(7) . ?
P04 C01L 1.838(7) . ?
P04 C03A 1.847(7) . ?
P05 C013 1.817(7) . ?
P05 C021 1.837(7) . ?
P05 C023 1.826(7) . ?
P06 C016 1.823(7) . ?
P06 C01O 1.835(7) . ?
P06 C02S 1.851(7) . ?
Cl07 C1 1.728(16) . ?
Cl08 C2 1.719(16) . ?
Cl09 C03N 1.790(13) . ?
Cl0A C03U 1.787(13) . ?
Cl2 C03N 1.711(13) . ?
Cl1 C03U 1.716(14) . ?
F00D C02C 1.332(10) . ?
F00E C02N 1.323(10) . ?
F00F C02Z 1.347(13) . ?
F00G C035 1.344(14) . ?
F00H C035 1.350(12) . ?
F00I C02Z 1.350(12) . ?
Cl00 C1 1.757(19) . ?
F00K C02C 1.358(10) . ?
F00M C02N 1.349(10) . ?
F00N C02Z 1.336(11) . ?
Cl C2 1.779(19) . ?
F00Q C035 1.332(11) . ?
F00R C03L 1.290(14) . ?
F00S C03C 1.301(14) . ?
F00T C03B 1.318(14) . ?
F00U C03O 1.290(14) . ?
C00V H00V 0.9500 . ?
C00V C01F 1.393(10) . ?
C00V C023 1.404(9) . ?
C00W H00W 0.9500 . ?
C00W C011 1.377(10) . ?
C00W C016 1.403(10) . ?
N00X C01V 1.136(9) . ?
F00Y C02C 1.325(11) . ?
C00Z H00Z 0.9500 . ?
C00Z C023 1.405(9) . ?
C00Z C029 1.410(10) . ?
C010 H010 0.9500 . ?
C010 C01C 1.407(10) . ?
C010 C02E 1.399(9) . ?
C011 H011 0.9500 . ?
C011 C037 1.396(11) . ?
F012 C02N 1.349(11) . ?
C013 C01U 1.385(10) . ?
C013 C030 1.380(10) . ?
C014 H014 0.9500 . ?
C014 C01N 1.438(11) . ?
C014 C02T 1.409(10) . ?
C015 H015 0.9500 . ?
C015 C019 1.395(10) . ?
C015 C01D 1.404(10) . ?
C016 C02Y 1.405(10) . ?
C017 H017 0.9500 . ?
C017 C01E 1.387(10) . ?
C017 C01T 1.396(10) . ?
N018 C01I 1.138(9) . ?
C019 H019 0.9500 . ?
C019 C02O 1.391(11) . ?
C01A C02C 1.487(10) . ?
C01A C02J 1.423(10) . ?
C01A C02R 1.402(11) . ?
F01B C03C 1.362(15) . ?
C01C H01C 0.9500 . ?
C01C C01T 1.391(10) . ?
C01D C02L 1.402(10) . ?
C01E H01E 0.9500 . ?
C01E C02E 1.403(10) . ?
C01F H01F 0.9500 . ?
C01F C022 1.392(10) . ?
C01G H01G 0.9500 . ?
C01G C01Q 1.431(11) . ?
C01G C02F 1.402(11) . ?
C01H C024 1.390(10) . ?
C01H C02G 1.375(10) . ?
C01I C02B 1.453(10) . ?
C01J C027 1.404(11) . ?
C01J C02R 1.396(11) . ?
C01J C03C 1.495(12) . ?
C01K C02Q 1.388(11) . ?
C01K C02X 1.397(12) . ?
C01K C03B 1.512(12) . ?
C01L C01S 1.394(10) . ?
C01L C028 1.400(10) . ?
C01M H01M 0.9500 . ?
C01M C01Q 1.425(11) . ?
C01M C02D 1.432(11) . ?
C01N H01N 0.9500 . ?
C01N C020 1.411(11) . ?
C01O C01P 1.411(10) . ?
C01O C02W 1.395(10) . ?
C01P H01P 0.9500 . ?
C01P C02V 1.403(10) . ?
C01Q H01Q 0.9500 . ?
C01R H01R 0.9500 . ?
C01R C020 1.433(11) . ?
C01R C02T 1.438(10) . ?
C01S H01S 0.9500 . ?
C01S C02I 1.384(10) . ?
C01T H01T 0.9500 . ?
C01U H01U 0.9500 . ?
C01U C02U 1.417(10) . ?
C01V C02P 1.460(10) . ?
C01W H01W 0.9500 . ?
C01W C02L 1.411(10) . ?
C01W C02O 1.389(12) . ?
F01X C03B 1.368(15) . ?
F01Y C03C 1.382(14) . ?
C01Z C02M 1.407(10) . ?
C01Z C02N 1.485(10) . ?
C01Z C02Q 1.413(10) . ?
C020 H020 0.9500 . ?
C021 H02A 0.9900 . ?
C021 H02B 0.9900 . ?
C021 C02S 1.540(10) . ?
C022 H022 0.9500 . ?
C022 C029 1.390(11) . ?
C024 H024 0.9500 . ?
C024 C02A 1.408(10) . ?
F025 C03B 1.300(13) . ?
C026 H026 0.9500 . ?
C026 C028 1.397(10) . ?
C026 C036 1.384(11) . ?
C027 C02J 1.394(11) . ?
C027 C03L 1.460(12) . ?
C028 H028 0.9500 . ?
C029 H029 0.9500 . ?
C02A H02H 0.9500 . ?
C02A C02K 1.370(12) . ?
C02B H02I 0.9800 . ?
C02B H02J 0.9800 . ?
C02B H02K 0.9800 . ?
C02D H02L 0.9500 . ?
C02D C02F 1.426(11) . ?
C02F H02M 0.9500 . ?
C02G H02N 0.9500 . ?
C02G C031 1.403(11) . ?
C02H H02O 0.9900 . ?
C02H H02P 0.9900 . ?
C02H C03A 1.535(10) . ?
C02I H02Q 0.9500 . ?
C02I C036 1.365(12) . ?
C02J C039 1.478(11) . ?
C02K H02R 0.9500 . ?
C02K C031 1.389(12) . ?
C02L H02S 0.9500 . ?
C02M C02X 1.404(11) . ?
C02M C03D 1.494(11) . ?
C02O H02X 0.9500 . ?
C02P H02C 0.9800 . ?
C02P H02D 0.9800 . ?
C02P H02E 0.9800 . ?
C02Q C035 1.515(11) . ?
C02R C02Z 1.498(11) . ?
C02S H02F 0.9900 . ?
C02S H02G 0.9900 . ?
C02T H02T 0.9500 . ?
C02U H02U 0.9500 . ?
C02U C038 1.362(12) . ?
C02V H02V 0.9500 . ?
C02V C034 1.383(11) . ?
C02W H02W 0.9500 . ?
C02W C03E 1.381(11) . ?
C02X C03O 1.449(13) . ?
C02Y H02Y 0.9500 . ?
C02Y C032 1.404(10) . ?
C030 H030 0.9500 . ?
C030 C033 1.406(11) . ?
C031 H031 0.9500 . ?
C032 H032 0.9500 . ?
C032 C037 1.377(12) . ?
C033 H033 0.9500 . ?
C033 C038 1.395(12) . ?
C034 H034 0.9500 . ?
C034 C03E 1.366(12) . ?
C036 H036 0.9500 . ?
C037 H037 0.9500 . ?
C038 H038 0.9500 . ?
C039 F1 1.291(11) . ?
C039 F3 1.471(16) . ?
C039 F4 1.245(14) . ?
C039 F5 1.482(16) . ?
C039 F2 1.277(15) . ?
C03A H03A 0.9900 . ?
C03A H03B 0.9900 . ?
C03C F15 1.45(2) . ?
C03D F6 1.280(11) . ?
C03D F9 1.237(14) . ?
C03D F7 1.513(17) . ?
C03D F8 1.277(14) . ?
C03D F10 1.457(16) . ?
C03E H03E 0.9500 . ?
F03G C03L 1.518(19) . ?
F03H C03O 1.517(18) . ?
C03L F03T 1.362(15) . ?
C03L F13 1.561(18) . ?
C03L F14 1.12(2) . ?
C03N H03C 0.9900 . ?
C03N H03D 0.9900 . ?
C03O F03R 1.350(15) . ?
C03O F12 1.563(18) . ?
C03O F11 1.10(2) . ?
C03U H03F 0.9900 . ?
C03U H03G 0.9900 . ?
Cl3 C2 1.81(2) . ?
Cl4 C1 1.82(3) . ?
C1 H1AA 0.9900 . ?
C1 H1AB 0.9900 . ?
C1 H1BC 0.9900 . ?
C1 H1BD 0.9900 . ?
C2 H2AA 0.9900 . ?
C2 H2AB 0.9900 . ?
C2 H2BC 0.9900 . ?
C2 H2BD 0.9900 . ?

loop_
_geom_torsion_atom_site_label_1
_geom_torsion_atom_site_label_2
_geom_torsion_atom_site_label_3
_geom_torsion_atom_site_label_4
_geom_torsion
_geom_torsion_site_symmetry_1
_geom_torsion_site_symmetry_2
_geom_torsion_site_symmetry_3
_geom_torsion_site_symmetry_4
_geom_torsion_publ_flag
Fe01 P05 C013 C01U -70.1(6) . . . . ?
Fe01 P05 C013 C030 101.0(6) . . . . ?
Fe01 P05 C021 C02S 52.6(5) . . . . ?
Fe01 P05 C023 C00V -12.2(6) . . . . ?
Fe01 P05 C023 C00Z 176.5(4) . . . . ?
Fe01 P06 C016 C00W -87.8(5) . . . . ?
Fe01 P06 C016 C02Y 87.0(6) . . . . ?
Fe01 P06 C01O C01P 32.0(6) . . . . ?
Fe01 P06 C01O C02W -149.5(5) . . . . ?
Fe01 P06 C02S C021 29.4(5) . . . . ?
Fe01 C014 C01N C020 60.0(5) . . . . ?
Fe01 C014 C02T C01R -60.1(5) . . . . ?
Fe01 C01N C020 C01R 60.1(5) . . . . ?
Fe01 C01R C020 C01N -60.9(5) . . . . ?
Fe01 C01R C02T C014 61.2(5) . . . . ?
Fe02 P03 C01H C024 69.5(6) . . . . ?
Fe02 P03 C01H C02G -100.7(6) . . . . ?
Fe02 P03 C02E C010 11.5(6) . . . . ?
Fe02 P03 C02E C01E -176.5(5) . . . . ?
Fe02 P03 C02H C03A -52.1(5) . . . . ?
Fe02 P04 C01D C015 87.8(5) . . . . ?
Fe02 P04 C01D C02L -88.2(6) . . . . ?
Fe02 P04 C01L C01S 149.1(5) . . . . ?
Fe02 P04 C01L C028 -31.6(6) . . . . ?
Fe02 P04 C03A C02H -29.4(5) . . . . ?
Fe02 C01G C01Q C01M -60.4(4) . . . . ?
Fe02 C01G C02F C02D 60.4(5) . . . . ?
Fe02 C01M C01Q C01G 60.6(5) . . . . ?
Fe02 C01M C02D C02F -60.6(5) . . . . ?
Fe02 C02D C02F C01G -61.2(5) . . . . ?
P03 C01H C024 C02A -170.2(5) . . . . ?
P03 C01H C02G C031 170.2(6) . . . . ?
P03 C02H C03A P04 50.4(5) . . . . ?
P04 C01D C02L C01W 175.9(5) . . . . ?
P04 C01L C01S C02I -178.3(5) . . . . ?
P04 C01L C028 C026 179.5(5) . . . . ?
P05 C013 C01U C02U 169.7(5) . . . . ?
P05 C013 C030 C033 -170.5(6) . . . . ?
P05 C021 C02S P06 -50.7(5) . . . . ?
P06 C016 C02Y C032 -177.4(5) . . . . ?
P06 C01O C01P C02V 179.1(5) . . . . ?
P06 C01O C02W C03E 178.6(6) . . . . ?
C00V C01F C022 C029 2.4(11) . . . . ?
C00W C011 C037 C032 -0.3(11) . . . . ?
C00W C016 C02Y C032 -2.6(10) . . . . ?
C010 C01C C01T C017 -1.2(11) . . . . ?
C011 C00W C016 P06 176.6(5) . . . . ?
C011 C00W C016 C02Y 1.6(10) . . . . ?
C013 P05 C021 C02S 175.0(4) . . . . ?
C013 P05 C023 C00V -145.2(5) . . . . ?
C013 P05 C023 C00Z 43.4(6) . . . . ?
C013 C01U C02U C038 1.6(11) . . . . ?
C013 C030 C033 C038 0.6(12) . . . . ?
C014 C01N C020 Fe01 -60.7(5) . . . . ?
C014 C01N C020 C01R -0.6(8) . . . . ?
C015 C019 C02O C01W 0.7(11) . . . . ?
C015 C01D C02L C01W -0.1(10) . . . . ?
C016 P06 C01O C01P -97.3(6) . . . . ?
C016 P06 C01O C02W 81.2(6) . . . . ?
C016 P06 C02S C021 156.3(4) . . . . ?
C016 C00W C011 C037 -0.2(10) . . . . ?
C016 C02Y C032 C037 2.2(10) . . . . ?
C017 C01E C02E P03 -172.8(6) . . . . ?
C017 C01E C02E C010 -0.8(11) . . . . ?
C019 C015 C01D P04 -176.9(5) . . . . ?
C019 C015 C01D C02L -0.8(10) . . . . ?
C01A C02J C039 F1 117.7(10) . . . . ?
C01A C02J C039 F3 22.8(12) . . . . ?
C01A C02J C039 F4 -99.9(14) . . . . ?
C01A C02J C039 F5 -139.2(10) . . . . ?
C01A C02J C039 F2 -33.2(16) . . . . ?
C01A C02R C02Z F00F -44.4(12) . . . . ?
C01A C02R C02Z F00I 76.3(12) . . . . ?
C01A C02R C02Z F00N -162.0(9) . . . . ?
C01C C010 C02E P03 171.3(5) . . . . ?
C01C C010 C02E C01E -0.9(10) . . . . ?
C01D P04 C01L C01S -81.7(6) . . . . ?
C01D P04 C01L C028 97.7(5) . . . . ?
C01D P04 C03A C02H -156.4(5) . . . . ?
C01D C015 C019 C02O 0.5(10) . . . . ?
C01E C017 C01T C01C -0.4(11) . . . . ?
C01F C00V C023 P05 -170.7(5) . . . . ?
C01F C00V C023 C00Z 0.7(10) . . . . ?
C01F C022 C029 C00Z -1.4(11) . . . . ?
C01H P03 C02E C010 145.0(5) . . . . ?
C01H P03 C02E C01E -43.0(7) . . . . ?
C01H P03 C02H C03A -174.8(4) . . . . ?
C01H C024 C02A C02K 0.3(11) . . . . ?
C01H C02G C031 C02K -0.8(12) . . . . ?
C01J C027 C02J C01A -0.8(9) . . . . ?
C01J C027 C02J C039 173.2(8) . . . . ?
C01J C027 C03L F00R 69.5(15) . . . . ?
C01J C027 C03L F03G -40.8(13) . . . . ?
C01J C027 C03L F03T -144.5(12) . . . . ?
C01J C027 C03L F13 155.3(10) . . . . ?
C01J C027 C03L F14 -79(3) . . . . ?
C01J C02R C02Z F00F 128.9(9) . . . . ?
C01J C02R C02Z F00I -110.4(10) . . . . ?
C01J C02R C02Z F00N 11.3(15) . . . . ?
C01K C02Q C035 F00G -128.9(9) . . . . ?
C01K C02Q C035 F00H 110.7(10) . . . . ?
C01K C02Q C035 F00Q -11.1(16) . . . . ?
C01K C02X C03O F00U -70.7(15) . . . . ?
C01K C02X C03O F03H 40.0(13) . . . . ?
C01K C02X C03O F03R 144.2(12) . . . . ?
C01K C02X C03O F12 -155.2(10) . . . . ?
C01K C02X C03O F11 78(3) . . . . ?
C01L P04 C01D C015 -40.7(6) . . . . ?
C01L P04 C01D C02L 143.3(6) . . . . ?
C01L P04 C03A C02H 95.1(5) . . . . ?
C01L C01S C02I C036 -2.5(11) . . . . ?
C01M C02D C02F Fe02 60.6(5) . . . . ?
C01M C02D C02F C01G -0.6(8) . . . . ?
C01N C014 C02T Fe01 59.0(5) . . . . ?
C01N C014 C02T C01R -1.1(8) . . . . ?
C01O P06 C016 C00W 40.9(6) . . . . ?
C01O P06 C016 C02Y -144.4(6) . . . . ?
C01O P06 C02S C021 -95.0(5) . . . . ?
C01O C01P C02V C034 1.5(11) . . . . ?
C01O C02W C03E C034 3.4(12) . . . . ?
C01P C01O C02W C03E -2.9(11) . . . . ?
C01P C02V C034 C03E -1.0(11) . . . . ?
C01Q C01G C02F Fe02 -59.2(5) . . . . ?
C01Q C01G C02F C02D 1.2(8) . . . . ?
C01Q C01M C02D Fe02 60.4(5) . . . . ?
C01Q C01M C02D C02F -0.2(7) . . . . ?
C01S C01L C028 C026 -1.1(10) . . . . ?
C01S C02I C036 C026 1.3(11) . . . . ?
C01T C017 C01E C02E 1.4(11) . . . . ?
C01U C013 C030 C033 0.6(11) . . . . ?
C01U C02U C038 C033 -0.3(12) . . . . ?
C01Z C02M C02X C01K 1.8(9) . . . . ?
C01Z C02M C02X C03O 179.5(9) . . . . ?
C01Z C02M C03D F6 -117.2(10) . . . . ?
C01Z C02M C03D F9 99.8(14) . . . . ?
C01Z C02M C03D F7 139.3(9) . . . . ?
C01Z C02M C03D F8 32.7(16) . . . . ?
C01Z C02M C03D F10 -23.1(12) . . . . ?
C01Z C02Q C035 F00G 44.6(12) . . . . ?
C01Z C02Q C035 F00H -75.8(12) . . . . ?
C01Z C02Q C035 F00Q 162.4(9) . . . . ?
C020 C01R C02T Fe01 -60.4(5) . . . . ?
C020 C01R C02T C014 0.8(7) . . . . ?
C021 P05 C013 C01U 172.8(5) . . . . ?
C021 P05 C013 C030 -16.0(7) . . . . ?
C021 P05 C023 C00V 103.5(6) . . . . ?
C021 P05 C023 C00Z -67.8(6) . . . . ?
C023 P05 C013 C01U 66.3(6) . . . . ?
C023 P05 C013 C030 -122.6(6) . . . . ?
C023 P05 C021 C02S -73.6(5) . . . . ?
C023 C00V C01F C022 -2.0(10) . . . . ?
C023 C00Z C029 C022 0.1(10) . . . . ?
C024 C01H C02G C031 -0.1(11) . . . . ?
C024 C02A C02K C031 -1.1(12) . . . . ?
C027 C01J C02R C01A 1.0(9) . . . . ?
C027 C01J C02R C02Z -173.3(9) . . . . ?
C027 C01J C03C F00S 105.8(10) . . . . ?
C027 C01J C03C F01B -28.9(16) . . . . ?
C027 C01J C03C F01Y -134.2(9) . . . . ?
C027 C01J C03C F15 11.4(18) . . . . ?
C027 C02J C039 F1 -55.3(13) . . . . ?
C027 C02J C039 F3 -150.1(10) . . . . ?
C027 C02J C039 F4 87.1(14) . . . . ?
C027 C02J C039 F5 47.9(12) . . . . ?
C027 C02J C039 F2 153.9(13) . . . . ?
C028 C01L C01S C02I 2.3(10) . . . . ?
C028 C026 C036 C02I -0.2(11) . . . . ?
C029 C00Z C023 P05 171.6(5) . . . . ?
C029 C00Z C023 C00V 0.2(10) . . . . ?
C02A C02K C031 C02G 1.4(12) . . . . ?
C02C C01A C02J C027 -176.2(7) . . . . ?
C02C C01A C02J C039 9.7(12) . . . . ?
C02C C01A C02R C01J 176.2(8) . . . . ?
C02C C01A C02R C02Z -9.5(13) . . . . ?
C02D C01M C01Q Fe02 -59.8(5) . . . . ?
C02D C01M C01Q C01G 0.9(7) . . . . ?
C02E P03 C01H C024 -67.2(6) . . . . ?
C02E P03 C01H C02G 122.5(6) . . . . ?
C02E P03 C02H C03A 74.1(5) . . . . ?
C02E C010 C01C C01T 1.9(10) . . . . ?
C02F C01G C01Q Fe02 59.1(5) . . . . ?
C02F C01G C01Q C01M -1.3(8) . . . . ?
C02G C01H C024 C02A 0.4(10) . . . . ?
C02H P03 C01H C024 -173.1(5) . . . . ?
C02H P03 C01H C02G 16.7(7) . . . . ?
C02H P03 C02E C010 -104.1(6) . . . . ?
C02H P03 C02E C01E 67.9(6) . . . . ?
C02J C01A C02C F00D 167.7(7) . . . . ?
C02J C01A C02C F00K 51.8(11) . . . . ?
C02J C01A C02C F00Y -71.1(11) . . . . ?
C02J C01A C02R C01J -1.4(9) . . . . ?
C02J C01A C02R C02Z 172.9(8) . . . . ?
C02J C027 C03L F00R -111.7(11) . . . . ?
C02J C027 C03L F03G 138.0(9) . . . . ?
C02J C027 C03L F03T 34.3(17) . . . . ?
C02J C027 C03L F13 -25.9(14) . . . . ?
C02J C027 C03L F14 99(3) . . . . ?
C02L C01W C02O C019 -1.6(11) . . . . ?
C02M C01Z C02N F00E -169.0(7) . . . . ?
C02M C01Z C02N F00M -51.5(11) . . . . ?
C02M C01Z C02N F012 71.6(11) . . . . ?
C02M C01Z C02Q C01K 1.9(9) . . . . ?
C02M C01Z C02Q C035 -172.6(8) . . . . ?
C02M C02X C03O F00U 111.9(11) . . . . ?
C02M C02X C03O F03H -137.4(9) . . . . ?
C02M C02X C03O F03R -33.2(18) . . . . ?
C02M C02X C03O F12 27.4(14) . . . . ?
C02M C02X C03O F11 -100(3) . . . . ?
C02N C01Z C02M C02X 175.9(7) . . . . ?
C02N C01Z C02M C03D -9.5(12) . . . . ?
C02N C01Z C02Q C01K -176.3(7) . . . . ?
C02N C01Z C02Q C035 9.2(13) . . . . ?
C02O C01W C02L C01D 1.3(11) . . . . ?
C02Q C01K C02X C02M -0.6(9) . . . . ?
C02Q C01K C02X C03O -178.4(9) . . . . ?
C02Q C01K C03B F00T 77.6(13) . . . . ?
C02Q C01K C03B F01X -41.9(14) . . . . ?
C02Q C01K C03B F025 -159.2(12) . . . . ?
C02Q C01Z C02M C02X -2.3(8) . . . . ?
C02Q C01Z C02M C03D 172.2(8) . . . . ?
C02Q C01Z C02N F00E 8.9(11) . . . . ?
C02Q C01Z C02N F00M 126.3(9) . . . . ?
C02Q C01Z C02N F012 -110.5(10) . . . . ?
C02R C01A C02C F00D -9.5(12) . . . . ?
C02R C01A C02C F00K -125.4(9) . . . . ?
C02R C01A C02C F00Y 111.7(11) . . . . ?
C02R C01A C02J C027 1.4(8) . . . . ?
C02R C01A C02J C039 -172.7(8) . . . . ?
C02R C01J C027 C02J -0.1(9) . . . . ?
C02R C01J C027 C03L 178.9(9) . . . . ?
C02R C01J C03C F00S -76.7(13) . . . . ?
C02R C01J C03C F01B 148.6(11) . . . . ?
C02R C01J C03C F01Y 43.3(13) . . . . ?
C02R C01J C03C F15 -171.1(14) . . . . ?
C02S P06 C016 C00W 150.2(5) . . . . ?
C02S P06 C016 C02Y -35.0(6) . . . . ?
C02S P06 C01O C01P 152.0(5) . . . . ?
C02S P06 C01O C02W -29.5(7) . . . . ?
C02T C014 C01N Fe01 -59.0(5) . . . . ?
C02T C014 C01N C020 1.1(8) . . . . ?
C02T C01R C020 Fe01 60.7(4) . . . . ?
C02T C01R C020 C01N -0.1(8) . . . . ?
C02V C034 C03E C02W -1.4(12) . . . . ?
C02W C01O C01P C02V 0.5(10) . . . . ?
C02X C01K C02Q C01Z -0.8(9) . . . . ?
C02X C01K C02Q C035 173.6(9) . . . . ?
C02X C01K C03B F00T -107.0(10) . . . . ?
C02X C01K C03B F01X 133.5(10) . . . . ?
C02X C01K C03B F025 16.2(17) . . . . ?
C02X C02M C03D F6 56.4(13) . . . . ?
C02X C02M C03D F9 -86.7(14) . . . . ?
C02X C02M C03D F7 -47.2(12) . . . . ?
C02X C02M C03D F8 -153.8(12) . . . . ?
C02X C02M C03D F10 150.4(9) . . . . ?
C02Y C032 C037 C011 -0.7(11) . . . . ?
C030 C013 C01U C02U -1.7(10) . . . . ?
C030 C033 C038 C02U -0.7(12) . . . . ?
C036 C026 C028 C01L 0.1(11) . . . . ?
C03A P04 C01D C015 -150.3(5) . . . . ?
C03A P04 C01D C02L 33.7(7) . . . . ?
C03A P04 C01L C01S 29.1(6) . . . . ?
C03A P04 C01L C028 -151.5(5) . . . . ?
C03B C01K C02Q C01Z 175.3(9) . . . . ?
C03B C01K C02Q C035 -10.3(15) . . . . ?
C03B C01K C02X C02M -176.6(9) . . . . ?
C03B C01K C02X C03O 5.6(15) . . . . ?
C03C C01J C027 C02J 177.8(9) . . . . ?
C03C C01J C027 C03L -3.2(15) . . . . ?
C03C C01J C02R C01A -176.9(9) . . . . ?
C03C C01J C02R C02Z 8.8(15) . . . . ?
C03D C02M C02X C01K -172.6(8) . . . . ?
C03D C02M C02X C03O 5.1(14) . . . . ?
C03L C027 C02J C01A -179.8(9) . . . . ?
C03L C027 C02J C039 -5.8(14) . . . . ?

loop_
_twin_individual_id
_twin_individual_mass_fraction_refined
1 0.97(2)
2 0.03(2)
